data_7006403
loop_
_publ_author_name
'Sa\~nudo, E Carolina'
'Smith, Andrew A.'
'Mason, Pamela V.'
'Helliwell, Madeleine'
'Arom\'i, Guillem'
'Winpenny, Richard E. P.'

_publ_section_title
;
 Polynuclear vanadium complexes from thermal decomposition of
 [V3O(O2CPh)6(H2O)3]Cl.
;
_journal_issue 16
_journal_name_full 'Dalton transactions (Cambridge, England : 2003)'
_journal_page_first 1981
_journal_page_last 1987
_journal_paper_doi 10.1039/b510105k
_journal_year 2006
_chemical_formula_sum 'C73.5 H122.5 O29.75 V6'
_chemical_formula_weight 1787.85
_space_group_IT_number 114
_symmetry_cell_setting tetragonal
_symmetry_Int_Tables_number 114
_symmetry_space_group_name_Hall 'P -4 2n'
_symmetry_space_group_name_H-M 'P -4 21 c'
_atom_sites_solution_hydrogens geom
_atom_sites_solution_primary direct
_atom_sites_solution_secondary difmap
_audit_creation_date 19101-10-02
_audit_creation_method 'by teXsan v1.7'
_audit_update_record
;
?
;
_cell_angle_alpha 90.00
_cell_angle_beta 90.00
_cell_angle_gamma 90.00
_cell_formula_units_Z 8
_cell_length_a 27.942(10)
_cell_length_b 27.942
_cell_length_c 25.627(5)
_cell_measurement_reflns_used 88493
_cell_measurement_temperature 150(2)
_cell_measurement_theta_max 24.78
_cell_measurement_theta_min 1.63
_cell_volume 20008(8)
_computing_cell_refinement 'DENZO (Otwinowski, Z. 1988)'
_computing_data_collection 'MSC RAXIS11 Control'
_computing_data_reduction 'DENZO (Otwinowski, Z. 1988)'
_computing_publication_material 'teXsan (MSC, 1995)'
_computing_structure_refinement 'SHELXL-97 (Sheldrick, 1997)'
_computing_structure_solution
;
SIR97 (Altomare, et. al. 1997)
;
_diffrn_ambient_temperature 150(2)
_diffrn_measured_fraction_theta_full 0.783
_diffrn_measured_fraction_theta_max 0.783
_diffrn_measurement_device 'Rigaku RAXIS'
_diffrn_measurement_method '44 x 1.5 degree phi scans'
_diffrn_radiation_detector 'image plate'
_diffrn_radiation_monochromator graphite
_diffrn_radiation_source 'Rigaku rotating anode'
_diffrn_radiation_type MoK\a
_diffrn_radiation_wavelength 0.71069
_diffrn_reflns_av_R_equivalents 0.06
_diffrn_reflns_av_sigmaI/netI 0.0781
_diffrn_reflns_limit_h_max 31
_diffrn_reflns_limit_h_min -32
_diffrn_reflns_limit_k_max 21
_diffrn_reflns_limit_k_min -20
_diffrn_reflns_limit_l_max 28
_diffrn_reflns_limit_l_min -27
_diffrn_reflns_number 88493
_diffrn_reflns_theta_full 24.78
_diffrn_reflns_theta_max 24.78
_diffrn_reflns_theta_min 1.63
_diffrn_standards_decay_% 0.00
_diffrn_standards_interval_count 0
_diffrn_standards_number 0
_exptl_absorpt_coefficient_mu 0.603
_exptl_absorpt_correction_type none
_exptl_crystal_colour brown
_exptl_crystal_density_diffrn 1.187
_exptl_crystal_density_method 'not measured'
_exptl_crystal_description needle
_exptl_crystal_F_000 7516
_exptl_crystal_size_max 0.6
_exptl_crystal_size_mid 0.12
_exptl_crystal_size_min 0.12
_refine_diff_density_max 0.421
_refine_diff_density_min -0.277
_refine_diff_density_rms 0.056
_refine_ls_abs_structure_details 'Flack H D (1983), Acta Cryst. A39, 876-881'
_refine_ls_abs_structure_Flack 0.50(3)
_refine_ls_extinction_method none
_refine_ls_goodness_of_fit_ref 0.928
_refine_ls_hydrogen_treatment constr
_refine_ls_matrix_type full
_refine_ls_number_parameters 884
_refine_ls_number_reflns 12419
_refine_ls_number_restraints 550
_refine_ls_restrained_S_all 0.987
_refine_ls_R_factor_all 0.0813
_refine_ls_R_factor_gt 0.0534
_refine_ls_shift/su_max 0.003
_refine_ls_shift/su_mean 0.000
_refine_ls_structure_factor_coef Fsqd
_refine_ls_weighting_details 'calc w=1/[\s^2^(Fo^2^)+(0.0912P)^2^+0.0000P] where P=(Fo^2^+2Fc^2^)/3'
_refine_ls_weighting_scheme calc
_refine_ls_wR_factor_gt 0.1328
_refine_ls_wR_factor_ref 0.1446
_reflns_number_gt 8237
_reflns_number_total 12419
_reflns_threshold_expression >2sigma(I)
_cod_data_source_file b510105k.txt
_cod_data_source_block s980bsq
_cod_original_sg_symbol_H-M 'P -4 21 c '
_cod_original_formula_sum 'C73.50 H122.50 O29.75 V6'
_cod_database_code 7006403

loop_
_symmetry_equiv_pos_as_xyz
'x, y, z'
'-x+1/2, y+1/2, -z+1/2'
'-x, -y, z'
'x+1/2, -y+1/2, -z+1/2'
'-y, x, -z'
'y+1/2, x+1/2, z+1/2'
'y, -x, -z'
'-y+1/2, -x+1/2, z+1/2'

loop_
_atom_site_label
_atom_site_type_symbol
_atom_site_fract_x
_atom_site_fract_y
_atom_site_fract_z
_atom_site_U_iso_or_equiv
_atom_site_adp_type
_atom_site_occupancy
_atom_site_symmetry_multiplicity
_atom_site_calc_flag
_atom_site_refinement_flags
_atom_site_disorder_assembly
_atom_site_disorder_group
V1 V 0.30623(4) 0.11801(4) 0.10804(5) 0.0554(3) Uani 1 1 d . . .
V2 V 0.42005(4) 0.06255(4) 0.10427(5) 0.0496(3) Uani 1 1 d . . .
V3 V 0.49211(4) 0.14600(4) 0.10459(5) 0.0461(3) Uani 1 1 d . . .
V4 V 0.48623(4) 0.27242(4) 0.09862(5) 0.0540(3) Uani 1 1 d . . .
V5 V 0.37739(4) 0.29008(4) 0.09833(5) 0.0576(3) Uani 1 1 d . . .
V6 V 0.27024(4) 0.22271(4) 0.11056(5) 0.0581(3) Uani 1 1 d . . .
O1A O 0.30164(18) 0.06916(19) 0.05011(18) 0.0592(14) Uani 1 1 d . . .
O2A O 0.37726(19) 0.03979(18) 0.04523(19) 0.0565(13) Uani 1 1 d . . .
O1B O 0.30377(18) 0.06850(18) 0.16482(18) 0.0561(13) Uani 1 1 d . . .
O2B O 0.37799(18) 0.03808(18) 0.1618(2) 0.0568(14) Uani 1 1 d . . .
O1C O 0.53506(17) 0.16838(18) 0.16251(16) 0.0504(12) Uani 1 1 d . . .
O2C O 0.52796(16) 0.24913(17) 0.15858(17) 0.0485(12) Uani 1 1 d . . .
O2D O 0.52828(17) 0.24413(18) 0.04235(18) 0.0538(13) Uani 1 1 d . . .
O1D O 0.53853(16) 0.16556(18) 0.04923(16) 0.0476(12) Uani 1 1 d . . .
O1E O 0.3359(2) 0.31447(19) 0.03868(19) 0.0650(15) Uani 1 1 d . . .
O2E O 0.26905(19) 0.2701(2) 0.05221(19) 0.0623(14) Uani 1 1 d . . .
O1F O 0.3387(2) 0.32222(19) 0.15352(19) 0.0659(15) Uani 1 1 d . . .
O2F O 0.2771(2) 0.2727(2) 0.16803(18) 0.0661(15) Uani 1 1 d . . .
O1G O 0.45503(16) 0.10538(16) 0.15117(16) 0.0455(12) Uani 1 1 d . . .
O1I O 0.45677(16) 0.10372(16) 0.05565(16) 0.0446(12) Uani 1 1 d . . .
O1J O 0.43251(18) 0.28457(17) 0.14645(16) 0.0549(13) Uani 1 1 d . . .
O1K O 0.43099(18) 0.27847(18) 0.05127(17) 0.0576(13) Uani 1 1 d . . .
O1L O 0.28966(18) 0.16987(18) 0.15628(17) 0.0584(14) Uani 1 1 d . . .
O1M O 0.28282(18) 0.16938(18) 0.06259(17) 0.0581(14) Uani 1 1 d . . .
O1N O 0.22743(18) 0.0980(2) 0.1090(2) 0.0780(15) Uani 1 1 d . . .
O1O O 0.54518(14) 0.08534(15) 0.10774(19) 0.0542(11) Uani 1 1 d . . .
O1P O 0.4017(2) 0.36815(19) 0.0946(2) 0.0876(17) Uani 1 1 d . . .
O1 O 0.36421(13) 0.12078(14) 0.10541(17) 0.0486(10) Uani 1 1 d . . .
O2 O 0.46263(14) 0.19559(14) 0.10226(17) 0.0470(10) Uani 1 1 d . . .
O3 O 0.35001(15) 0.23902(15) 0.10327(19) 0.0546(11) Uani 1 1 d . . .
O1W O 0.45207(15) 0.01435(15) 0.1036(2) 0.0580(12) Uani 1 1 d . . .
O2W O 0.50997(17) 0.32519(15) 0.09706(18) 0.0613(13) Uani 1 1 d . . .
O3W O 0.21289(16) 0.22044(18) 0.1139(2) 0.0676(14) Uani 1 1 d . . .
C1A C 0.3359(3) 0.0457(3) 0.0289(3) 0.0570(19) Uani 1 1 d U . .
C2A C 0.3238(3) 0.0230(3) -0.0228(3) 0.0593(18) Uani 1 1 d U . .
C3A C 0.2810(3) 0.0306(3) -0.0475(3) 0.077(2) Uani 1 1 d U . .
H3A H 0.2580 0.0491 -0.0308 0.092 Uiso 1 1 calc R . .
C4A C 0.2708(4) 0.0121(3) -0.0958(3) 0.087(2) Uani 1 1 d U . .
H4A H 0.2415 0.0184 -0.1114 0.104 Uiso 1 1 calc R . .
C5A C 0.3036(4) -0.0156(3) -0.1207(3) 0.093(3) Uani 1 1 d U . .
H5A H 0.2964 -0.0294 -0.1528 0.111 Uiso 1 1 calc R . .
C6A C 0.3493(3) -0.0231(3) -0.0972(3) 0.079(2) Uani 1 1 d U . .
H6A H 0.3726 -0.0409 -0.1144 0.094 Uiso 1 1 calc R . .
C7A C 0.3583(3) -0.0042(3) -0.0499(3) 0.071(2) Uani 1 1 d U . .
H7A H 0.3880 -0.0093 -0.0346 0.086 Uiso 1 1 calc R . .
C1B C 0.3381(3) 0.0444(3) 0.1833(3) 0.0532(18) Uani 1 1 d U . .
C2B C 0.3293(3) 0.0187(3) 0.2335(3) 0.0625(19) Uani 1 1 d U . .
C3B C 0.2843(3) 0.0230(3) 0.2584(4) 0.094(3) Uani 1 1 d U . .
H3B H 0.2599 0.0417 0.2444 0.113 Uiso 1 1 calc R . .
C4B C 0.2785(4) -0.0025(4) 0.3053(4) 0.116(3) Uani 1 1 d U . .
H4B H 0.2487 -0.0020 0.3217 0.140 Uiso 1 1 calc R . .
C5B C 0.3137(4) -0.0271(4) 0.3271(4) 0.102(3) Uani 1 1 d U . .
H5B H 0.3083 -0.0420 0.3590 0.123 Uiso 1 1 calc R . .
C6B C 0.3575(4) -0.0314(3) 0.3045(3) 0.089(3) Uani 1 1 d U . .
H6B H 0.3816 -0.0490 0.3206 0.107 Uiso 1 1 calc R . .
C7B C 0.3659(3) -0.0088(3) 0.2566(3) 0.071(2) Uani 1 1 d U . .
H7B H 0.3954 -0.0119 0.2402 0.085 Uiso 1 1 calc R . .
C1C C 0.5431(3) 0.2109(3) 0.1789(3) 0.0474(16) Uani 1 1 d U . .
C2C C 0.5741(3) 0.2143(3) 0.2270(2) 0.0497(16) Uani 1 1 d U . .
C3C C 0.5931(3) 0.1749(3) 0.2493(3) 0.0540(18) Uani 1 1 d U . .
H3C H 0.5859 0.1449 0.2357 0.065 Uiso 1 1 calc R . .
C4C C 0.6224(3) 0.1784(3) 0.2911(3) 0.069(2) Uani 1 1 d U . .
H4C H 0.6346 0.1509 0.3065 0.083 Uiso 1 1 calc R . .
C5C C 0.6341(3) 0.2226(3) 0.3108(3) 0.069(2) Uani 1 1 d U . .
H5C H 0.6554 0.2253 0.3385 0.083 Uiso 1 1 calc R . .
C6C C 0.6134(3) 0.2637(3) 0.2886(3) 0.076(2) Uani 1 1 d U . .
H6C H 0.6200 0.2937 0.3027 0.091 Uiso 1 1 calc R . .
C7C C 0.5843(3) 0.2601(3) 0.2474(3) 0.0612(18) Uani 1 1 d U . .
H7C H 0.5710 0.2874 0.2324 0.073 Uiso 1 1 calc R . .
C1D C 0.5444(3) 0.2060(3) 0.0267(3) 0.0474(16) Uani 1 1 d U . .
C2D C 0.5763(2) 0.2062(3) -0.0199(2) 0.0454(15) Uani 1 1 d U . .
C3D C 0.5990(3) 0.1651(3) -0.0369(3) 0.0581(18) Uani 1 1 d U . .
H3D H 0.5937 0.1361 -0.0200 0.070 Uiso 1 1 calc R . .
C4D C 0.6298(3) 0.1673(3) -0.0795(3) 0.0627(19) Uani 1 1 d U . .
H4D H 0.6461 0.1401 -0.0902 0.075 Uiso 1 1 calc R . .
C5D C 0.6361(3) 0.2103(3) -0.1059(3) 0.0639(18) Uani 1 1 d U . .
H5D H 0.6568 0.2117 -0.1344 0.077 Uiso 1 1 calc R . .
C6D C 0.6120(3) 0.2508(3) -0.0904(3) 0.0606(18) Uani 1 1 d U . .
H6D H 0.6152 0.2791 -0.1090 0.073 Uiso 1 1 calc R . .
C7D C 0.5828(3) 0.2489(3) -0.0464(3) 0.0546(17) Uani 1 1 d U . .
H7D H 0.5676 0.2765 -0.0348 0.066 Uiso 1 1 calc R . .
C1E C 0.2946(3) 0.2984(3) 0.0262(3) 0.063(2) Uani 1 1 d U . .
C2E C 0.2750(3) 0.3163(3) -0.0242(3) 0.069(2) Uani 1 1 d U . .
C3E C 0.3010(3) 0.3462(3) -0.0548(3) 0.072(2) Uani 1 1 d U . .
H3E H 0.3310 0.3567 -0.0441 0.087 Uiso 1 1 calc R . .
C4E C 0.2813(3) 0.3619(3) -0.1049(4) 0.086(2) Uani 1 1 d U . .
H4E H 0.2990 0.3813 -0.1271 0.103 Uiso 1 1 calc R . .
C5E C 0.2359(4) 0.3470(3) -0.1181(4) 0.102(3) Uani 1 1 d U . .
H5E H 0.2220 0.3573 -0.1491 0.123 Uiso 1 1 calc R . .
C6E C 0.2106(4) 0.3160(4) -0.0844(4) 0.119(3) Uani 1 1 d U . .
H6E H 0.1803 0.3055 -0.0938 0.143 Uiso 1 1 calc R . .
C7E C 0.2297(3) 0.3014(4) -0.0385(3) 0.098(3) Uani 1 1 d U . .
H7E H 0.2123 0.2813 -0.0166 0.118 Uiso 1 1 calc R . .
C1F C 0.3028(4) 0.3086(4) 0.1792(3) 0.068(2) Uani 1 1 d U . .
C2F C 0.2898(2) 0.3394(2) 0.2242(2) 0.091(3) Uani 1 1 d GU . .
C3F C 0.2472(3) 0.3315(3) 0.2508(3) 0.140(4) Uani 1 1 d GU . .
H3F H 0.2292 0.3042 0.2438 0.168 Uiso 1 1 calc R . .
C4F C 0.2316(3) 0.3642(3) 0.2879(3) 0.194(5) Uani 1 1 d GU . .
H4F H 0.2031 0.3589 0.3057 0.233 Uiso 1 1 calc R . .
C5F C 0.2585(3) 0.4049(3) 0.2984(3) 0.206(6) Uani 1 1 d GU . .
H5F H 0.2480 0.4268 0.3232 0.248 Uiso 1 1 calc R . .
C6F C 0.3011(3) 0.4129(3) 0.2717(3) 0.176(5) Uani 1 1 d GU . .
H6F H 0.3191 0.4401 0.2787 0.211 Uiso 1 1 calc R . .
C7F C 0.3168(2) 0.3802(3) 0.2346(3) 0.126(4) Uani 1 1 d GU . .
H7F H 0.3452 0.3855 0.2168 0.151 Uiso 1 1 calc R . .
C1G C 0.4569(3) 0.1037(3) 0.2081(3) 0.081(3) Uani 1 1 d DU . .
H1G1 H 0.4248 0.0982 0.2214 0.097 Uiso 1 1 calc R . .
H1G2 H 0.4676 0.1345 0.2210 0.097 Uiso 1 1 calc R . .
C2G C 0.4887(4) 0.0663(3) 0.2279(3) 0.098(3) Uani 1 1 d DU . .
H2G1 H 0.5208 0.0712 0.2145 0.118 Uiso 1 1 calc R . .
H2G2 H 0.4776 0.0352 0.2164 0.118 Uiso 1 1 calc R . .
C3G C 0.4892(5) 0.0683(5) 0.2889(3) 0.166(6) Uani 1 1 d DU . .
H3G1 H 0.5099 0.0437 0.3021 0.249 Uiso 1 1 calc R . .
H3G2 H 0.4574 0.0635 0.3019 0.249 Uiso 1 1 calc R . .
H3G3 H 0.5007 0.0990 0.3000 0.249 Uiso 1 1 calc R . .
C1I C 0.4601(3) 0.1007(4) 0.0020(3) 0.091(3) Uani 1 1 d DU . .
H1I1 H 0.4713 0.1312 -0.0113 0.110 Uiso 1 1 calc R . .
H1I2 H 0.4284 0.0952 -0.0121 0.110 Uiso 1 1 calc R . .
C2I C 0.4910(4) 0.0643(4) -0.0162(4) 0.126(4) Uani 1 1 d DU . .
H2I1 H 0.4788 0.0333 -0.0055 0.151 Uiso 1 1 calc R . .
H2I2 H 0.5225 0.0685 -0.0010 0.151 Uiso 1 1 calc R . .
C3I C 0.4949(5) 0.0661(5) -0.0774(4) 0.189(7) Uani 1 1 d DU . .
H3I1 H 0.5161 0.0413 -0.0891 0.284 Uiso 1 1 calc R . .
H3I2 H 0.5071 0.0967 -0.0879 0.284 Uiso 1 1 calc R . .
H3I3 H 0.4638 0.0612 -0.0924 0.284 Uiso 1 1 calc R . .
C1J C 0.4306(3) 0.2857(4) 0.2017(3) 0.087(3) Uani 1 1 d DU . .
H1J1 H 0.4088 0.3108 0.2128 0.104 Uiso 1 1 calc R . .
H1J2 H 0.4621 0.2931 0.2155 0.104 Uiso 1 1 calc R . .
C2J C 0.4143(5) 0.2396(5) 0.2226(4) 0.151(5) Uani 1 1 d DU . .
H2J1 H 0.4360 0.2148 0.2107 0.181 Uiso 1 1 calc R . .
H2J2 H 0.3829 0.2326 0.2084 0.181 Uiso 1 1 calc R . .
C3J C 0.4115(6) 0.2374(6) 0.2804(4) 0.210(8) Uani 1 1 d DU . .
H3J1 H 0.4008 0.2062 0.2909 0.314 Uiso 1 1 calc R . .
H3J2 H 0.3893 0.2611 0.2927 0.314 Uiso 1 1 calc R . .
H3J3 H 0.4425 0.2435 0.2950 0.314 Uiso 1 1 calc R . .
C1K C 0.4245(5) 0.2615(6) -0.0029(5) 0.172(6) Uani 1 1 d DU . .
H1K1 H 0.4420 0.2322 -0.0095 0.207 Uiso 1 1 calc R . .
H1K2 H 0.3910 0.2568 -0.0113 0.207 Uiso 1 1 calc R . .
C2K C 0.4437(8) 0.2997(7) -0.0296(8) 0.246(8) Uiso 1 1 d DU . .
H2K1 H 0.4761 0.3070 -0.0185 0.296 Uiso 1 1 calc R . .
H2K2 H 0.4239 0.3282 -0.0270 0.296 Uiso 1 1 calc R . .
C3K C 0.4421(11) 0.2764(10) -0.0877(9) 0.405(16) Uiso 1 1 d DU . .
H3K1 H 0.4546 0.2989 -0.1125 0.607 Uiso 1 1 calc R . .
H3K2 H 0.4097 0.2686 -0.0965 0.607 Uiso 1 1 calc R . .
H3K3 H 0.4613 0.2478 -0.0882 0.607 Uiso 1 1 calc R . .
C1L C 0.2903(3) 0.1693(3) 0.2121(3) 0.075(2) Uani 1 1 d DU . .
H1L1 H 0.3056 0.1983 0.2247 0.090 Uiso 1 1 calc R . .
H1L2 H 0.3093 0.1423 0.2239 0.090 Uiso 1 1 calc R . .
C2L C 0.2416(3) 0.1658(4) 0.2347(3) 0.105(3) Uani 1 1 d DU . .
H2L1 H 0.2263 0.1368 0.2225 0.126 Uiso 1 1 calc R . .
H2L2 H 0.2225 0.1928 0.2232 0.126 Uiso 1 1 calc R . .
C3L C 0.2443(5) 0.1654(5) 0.2935(3) 0.157(5) Uani 1 1 d DU . .
H3L1 H 0.2126 0.1631 0.3077 0.236 Uiso 1 1 calc R . .
H3L2 H 0.2590 0.1945 0.3054 0.236 Uiso 1 1 calc R . .
H3L3 H 0.2630 0.1385 0.3048 0.236 Uiso 1 1 calc R . .
C1M C 0.2741(5) 0.1682(4) 0.0078(4) 0.143(5) Uani 1 1 d DU . .
H1M1 H 0.2636 0.1364 -0.0023 0.172 Uiso 1 1 calc R . .
H1M2 H 0.2489 0.1906 -0.0009 0.172 Uiso 1 1 calc R . .
C2M C 0.3156(6) 0.1801(7) -0.0197(7) 0.225(7) Uiso 1 1 d DU . .
H2M1 H 0.3413 0.1572 -0.0151 0.270 Uiso 1 1 calc R . .
H2M2 H 0.3268 0.2123 -0.0127 0.270 Uiso 1 1 calc R . .
C3M C 0.2873(9) 0.1747(10) -0.0779(7) 0.368(15) Uiso 1 1 d DU . .
H3M1 H 0.3097 0.1802 -0.1057 0.552 Uiso 1 1 calc R . .
H3M2 H 0.2619 0.1977 -0.0800 0.552 Uiso 1 1 calc R . .
H3M3 H 0.2743 0.1430 -0.0811 0.552 Uiso 1 1 calc R . .
C1N C 0.2078(5) 0.0507(5) 0.1153(6) 0.170(5) Uani 1 1 d DU . .
H1N1 H 0.2339 0.0283 0.1207 0.204 Uiso 1 1 calc R . .
H1N2 H 0.1879 0.0502 0.1463 0.204 Uiso 1 1 calc R . .
C2N C 0.1805(7) 0.0356(7) 0.0724(7) 0.244(8) Uiso 1 1 d DU . .
H2N1 H 0.2007 0.0303 0.0422 0.293 Uiso 1 1 calc R . .
H2N2 H 0.1563 0.0591 0.0637 0.293 Uiso 1 1 calc R . .
C3N C 0.1561(9) -0.0141(8) 0.0914(10) 0.343(13) Uiso 1 1 d DU . .
H3N1 H 0.1360 -0.0263 0.0641 0.515 Uiso 1 1 calc R . .
H3N2 H 0.1372 -0.0083 0.1220 0.515 Uiso 1 1 calc R . .
H3N3 H 0.1806 -0.0370 0.0994 0.515 Uiso 1 1 calc R . .
C1O C 0.5971(3) 0.0856(3) 0.1201(4) 0.094(3) Uani 1 1 d DU . .
H1O1 H 0.6055 0.1162 0.1354 0.113 Uiso 1 1 calc R . .
H1O2 H 0.6038 0.0609 0.1457 0.113 Uiso 1 1 calc R . .
C2O C 0.6257(3) 0.0777(3) 0.0747(3) 0.087(2) Uani 1 1 d DU . .
H2O1 H 0.6258 0.1059 0.0526 0.105 Uiso 1 1 calc R . .
H2O2 H 0.6133 0.0509 0.0547 0.105 Uiso 1 1 calc R . .
C3O C 0.6790(3) 0.0663(3) 0.0953(5) 0.120(4) Uani 1 1 d DU . .
H3O1 H 0.6997 0.0605 0.0660 0.180 Uiso 1 1 calc R . .
H3O2 H 0.6783 0.0384 0.1172 0.180 Uiso 1 1 calc R . .
H3O3 H 0.6908 0.0931 0.1149 0.180 Uiso 1 1 calc R . .
C1P C 0.4107(12) 0.3980(10) 0.0612(9) 0.338(13) Uiso 1 1 d DU . .
H1P1 H 0.3958 0.3847 0.0302 0.406 Uiso 1 1 calc R . .
H1P2 H 0.4448 0.3941 0.0557 0.406 Uiso 1 1 calc R . .
C2P C 0.4039(11) 0.4487(9) 0.0545(9) 0.332(12) Uiso 1 1 d DU . .
H2P1 H 0.4260 0.4674 0.0754 0.399 Uiso 1 1 calc R . .
H2P2 H 0.3713 0.4586 0.0619 0.399 Uiso 1 1 calc R . .
C3P C 0.4166(9) 0.4511(9) -0.0085(9) 0.316(13) Uiso 1 1 d DU . .
H3P1 H 0.4134 0.4835 -0.0206 0.475 Uiso 1 1 calc R . .
H3P2 H 0.3949 0.4308 -0.0274 0.475 Uiso 1 1 calc R . .
H3P3 H 0.4489 0.4404 -0.0140 0.475 Uiso 1 1 calc R . .
O1S O 0.1476(4) 0.1549(4) 0.0965(5) 0.187(4) Uiso 1 1 d . . .
C1S C 0.1087(10) 0.1631(10) 0.0574(10) 0.297(12) Uiso 1 1 d U . .
H1S1 H 0.1213 0.1504 0.0250 0.357 Uiso 1 1 calc R . .
H1S2 H 0.0834 0.1413 0.0678 0.357 Uiso 1 1 calc R . .
C2S C 0.0858(10) 0.2034(12) 0.0434(11) 0.315(12) Uiso 1 1 d U . .
H2S1 H 0.0627 0.2109 0.0705 0.378 Uiso 1 1 calc R . .
H2S2 H 0.0678 0.1967 0.0118 0.378 Uiso 1 1 calc R . .
C3S C 0.1134(6) 0.2444(6) 0.0344(6) 0.171(6) Uiso 1 1 d U . .
H3S1 H 0.0929 0.2702 0.0236 0.257 Uiso 1 1 calc R . .
H3S2 H 0.1364 0.2380 0.0076 0.257 Uiso 1 1 calc R . .
H3S3 H 0.1297 0.2532 0.0660 0.257 Uiso 1 1 calc R . .
O4W O 0.0507(7) 0.1198(7) 0.3242(8) 0.368(10) Uiso 1 1 d . . .

loop_
_atom_site_aniso_label
_atom_site_aniso_U_11
_atom_site_aniso_U_22
_atom_site_aniso_U_33
_atom_site_aniso_U_23
_atom_site_aniso_U_13
_atom_site_aniso_U_12
V1 0.0496(7) 0.0582(8) 0.0584(7) 0.0061(7) 0.0038(7) 0.0108(6)
V2 0.0452(7) 0.0449(7) 0.0588(7) 0.0047(7) 0.0008(7) 0.0052(5)
V3 0.0484(7) 0.0434(6) 0.0465(6) 0.0003(6) 0.0013(6) 0.0025(5)
V4 0.0601(8) 0.0485(7) 0.0534(7) 0.0036(6) -0.0009(6) 0.0067(6)
V5 0.0630(8) 0.0555(7) 0.0542(7) 0.0019(7) -0.0036(7) 0.0156(6)
V6 0.0601(8) 0.0605(8) 0.0538(7) 0.0011(6) 0.0013(7) 0.0190(6)
O1A 0.046(3) 0.065(4) 0.066(3) -0.006(3) -0.009(3) 0.009(3)
O2A 0.044(3) 0.062(3) 0.064(3) 0.000(3) -0.002(3) 0.006(3)
O1B 0.044(3) 0.065(3) 0.059(3) 0.011(3) 0.005(2) 0.011(3)
O2B 0.040(3) 0.052(3) 0.079(4) 0.019(3) 0.006(3) 0.002(3)
O1C 0.052(3) 0.048(3) 0.050(3) -0.006(2) -0.004(2) -0.001(3)
O2C 0.047(3) 0.046(3) 0.053(3) 0.000(2) -0.001(2) 0.008(3)
O2D 0.057(3) 0.046(3) 0.058(3) 0.001(2) 0.001(2) 0.003(3)
O1D 0.045(3) 0.048(3) 0.049(3) -0.006(2) -0.001(2) 0.005(3)
O1E 0.074(4) 0.055(3) 0.066(3) 0.006(3) -0.005(3) 0.016(3)
O2E 0.060(3) 0.064(3) 0.063(3) -0.001(3) -0.009(3) 0.013(3)
O1F 0.075(4) 0.065(4) 0.058(3) -0.004(3) -0.008(3) 0.017(3)
O2F 0.071(4) 0.074(4) 0.053(3) -0.003(3) 0.002(3) 0.029(4)
O1G 0.047(3) 0.045(3) 0.044(3) 0.002(2) 0.003(2) 0.001(3)
O1I 0.048(3) 0.051(3) 0.034(2) -0.003(2) 0.007(2) 0.004(3)
O1J 0.071(3) 0.052(3) 0.041(3) -0.005(2) 0.006(2) 0.023(3)
O1K 0.070(4) 0.059(3) 0.044(3) -0.001(2) -0.001(2) 0.002(3)
O1L 0.058(3) 0.068(3) 0.049(3) 0.001(2) 0.006(2) 0.017(3)
O1M 0.069(4) 0.064(3) 0.041(3) -0.006(2) -0.004(2) 0.024(3)
O1N 0.061(3) 0.080(4) 0.093(4) 0.002(4) 0.002(3) 0.001(3)
O1O 0.038(3) 0.058(3) 0.067(3) 0.002(3) 0.000(3) 0.001(2)
O1P 0.120(5) 0.057(3) 0.086(4) 0.007(3) -0.005(4) 0.014(3)
O1 0.041(2) 0.053(3) 0.052(3) 0.006(3) -0.002(2) 0.007(2)
O2 0.050(3) 0.045(2) 0.047(2) -0.003(2) 0.005(2) 0.008(2)
O3 0.061(3) 0.050(3) 0.053(3) 0.001(3) -0.001(3) 0.013(2)
O1W 0.046(3) 0.044(3) 0.084(3) 0.010(3) -0.011(3) 0.010(2)
O2W 0.075(3) 0.041(3) 0.068(3) 0.008(3) -0.002(3) -0.008(2)
O3W 0.051(3) 0.072(3) 0.080(4) 0.003(3) 0.002(3) 0.020(3)
C1A 0.067(6) 0.042(5) 0.062(4) 0.007(3) 0.004(4) -0.003(5)
C2A 0.064(4) 0.054(5) 0.060(4) 0.005(3) 0.000(3) -0.006(4)
C3A 0.083(5) 0.059(5) 0.088(5) -0.009(4) -0.020(4) 0.009(4)
C4A 0.108(6) 0.071(6) 0.082(5) -0.003(4) -0.033(5) 0.007(4)
C5A 0.132(7) 0.078(6) 0.068(5) 0.000(4) -0.010(4) -0.004(5)
C6A 0.101(5) 0.067(5) 0.068(5) -0.005(4) 0.016(4) -0.004(4)
C7A 0.081(5) 0.059(5) 0.074(4) -0.007(4) 0.002(4) 0.002(4)
C1B 0.055(5) 0.047(5) 0.057(4) 0.002(3) -0.002(4) -0.007(4)
C2B 0.071(5) 0.046(4) 0.071(4) 0.012(3) 0.017(3) 0.005(4)
C3B 0.091(5) 0.090(6) 0.101(6) 0.031(5) 0.040(5) 0.011(5)
C4B 0.102(6) 0.126(8) 0.120(7) 0.054(6) 0.054(5) 0.021(6)
C5B 0.115(7) 0.089(7) 0.103(6) 0.044(5) 0.028(5) -0.003(6)
C6B 0.105(6) 0.090(6) 0.073(5) 0.025(4) 0.006(4) 0.012(6)
C7B 0.083(5) 0.059(5) 0.070(4) 0.014(4) 0.000(4) 0.001(4)
C1C 0.053(5) 0.045(5) 0.044(4) 0.004(3) 0.000(3) 0.004(4)
C2C 0.054(4) 0.055(4) 0.040(3) -0.001(3) 0.005(3) 0.003(3)
C3C 0.051(5) 0.059(4) 0.052(4) -0.002(3) -0.010(3) -0.002(4)
C4C 0.081(6) 0.068(4) 0.059(4) 0.003(4) -0.024(4) -0.003(4)
C5C 0.072(5) 0.074(4) 0.062(5) -0.005(4) -0.013(4) -0.011(4)
C6C 0.093(6) 0.063(4) 0.072(5) -0.002(4) -0.015(4) -0.013(5)
C7C 0.062(5) 0.060(4) 0.062(4) 0.001(3) -0.004(3) -0.012(4)
C1D 0.050(5) 0.043(5) 0.049(4) 0.004(3) -0.009(3) 0.001(4)
C2D 0.040(4) 0.047(4) 0.049(3) 0.005(3) 0.000(3) -0.007(3)
C3D 0.062(5) 0.054(4) 0.058(4) 0.003(3) 0.002(3) 0.002(4)
C4D 0.065(5) 0.071(4) 0.053(4) -0.010(3) 0.000(3) 0.003(4)
C5D 0.059(4) 0.079(4) 0.054(4) -0.003(4) 0.007(4) -0.016(4)
C6D 0.066(5) 0.069(4) 0.047(4) -0.001(3) 0.006(3) -0.016(4)
C7D 0.060(5) 0.054(4) 0.050(4) 0.002(3) -0.002(3) -0.005(4)
C1E 0.058(5) 0.073(6) 0.060(4) 0.006(4) 0.003(4) 0.022(5)
C2E 0.066(4) 0.068(5) 0.072(4) 0.018(4) -0.007(3) 0.019(4)
C3E 0.074(5) 0.077(6) 0.066(4) 0.014(4) -0.007(4) 0.011(4)
C4E 0.104(5) 0.074(5) 0.079(5) 0.020(4) -0.017(5) 0.015(4)
C5E 0.125(7) 0.100(7) 0.082(6) 0.036(5) -0.044(5) -0.008(6)
C6E 0.111(7) 0.129(8) 0.117(7) 0.057(6) -0.051(5) -0.019(6)
C7E 0.072(5) 0.118(7) 0.105(6) 0.062(5) -0.022(4) 0.002(5)
C1F 0.075(6) 0.065(5) 0.065(5) -0.009(4) -0.017(4) 0.030(5)
C2F 0.083(6) 0.131(7) 0.059(5) -0.033(4) 0.006(4) -0.002(5)
C3F 0.131(8) 0.187(9) 0.102(7) -0.063(6) 0.049(5) -0.039(7)
C4F 0.195(10) 0.230(12) 0.158(9) -0.109(8) 0.113(8) -0.079(8)
C5F 0.226(12) 0.246(12) 0.148(9) -0.125(9) 0.108(8) -0.091(9)
C6F 0.173(10) 0.193(10) 0.161(9) -0.113(8) 0.071(7) -0.063(8)
C7F 0.127(8) 0.152(9) 0.099(7) -0.073(6) 0.024(6) -0.027(6)
C1G 0.084(6) 0.090(6) 0.068(5) 0.021(5) -0.013(5) -0.017(5)
C2G 0.110(8) 0.104(7) 0.081(5) 0.030(5) -0.024(6) -0.009(6)
C3G 0.214(14) 0.203(13) 0.081(5) 0.069(7) -0.061(8) -0.067(12)
C1I 0.083(7) 0.113(8) 0.078(6) -0.025(5) 0.022(5) -0.069(6)
C2I 0.130(9) 0.149(10) 0.099(6) -0.014(7) 0.004(7) -0.019(7)
C3I 0.223(14) 0.250(16) 0.096(6) -0.079(8) 0.069(8) -0.115(13)
C1J 0.077(6) 0.131(8) 0.052(5) -0.012(4) -0.004(4) 0.033(6)
C2J 0.148(10) 0.214(11) 0.090(5) 0.071(8) 0.025(7) 0.015(9)
C3J 0.256(17) 0.288(18) 0.085(6) 0.082(9) -0.013(9) 0.033(15)
C1K 0.123(9) 0.258(15) 0.137(10) 0.034(10) 0.047(8) 0.106(10)
C1L 0.089(6) 0.070(5) 0.066(5) 0.003(4) 0.012(4) 0.012(5)
C2L 0.116(7) 0.119(7) 0.081(5) 0.026(6) 0.046(6) 0.041(7)
C3L 0.216(14) 0.181(12) 0.075(5) 0.013(7) 0.062(7) 0.049(11)
C1M 0.222(13) 0.067(7) 0.141(9) 0.015(6) 0.084(9) 0.058(8)
C1N 0.127(10) 0.169(12) 0.214(13) -0.002(11) -0.049(10) 0.025(9)
C1O 0.088(6) 0.058(5) 0.137(8) 0.001(5) 0.030(5) -0.008(5)
C2O 0.091(6) 0.079(6) 0.092(6) 0.000(5) -0.009(4) -0.001(5)
C3O 0.056(5) 0.088(7) 0.217(12) -0.014(9) -0.005(6) -0.001(5)

loop_
_atom_type_symbol
_atom_type_description
_atom_type_scat_dispersion_real
_atom_type_scat_dispersion_imag
_atom_type_scat_source
V V 0.3005 0.5294 'International Tables Vol C Tables 4.2.6.8 and 6.1.1.4'
O O 0.0106 0.0060 'International Tables Vol C Tables 4.2.6.8 and 6.1.1.4'
C C 0.0033 0.0016 'International Tables Vol C Tables 4.2.6.8 and 6.1.1.4'
H H 0.0000 0.0000 'International Tables Vol C Tables 4.2.6.8 and 6.1.1.4'

loop_
_geom_angle_atom_site_label_1
_geom_angle_atom_site_label_2
_geom_angle_atom_site_label_3
_geom_angle
_geom_angle_site_symmetry_1
_geom_angle_site_symmetry_3
_geom_angle_publ_flag
O1 V1 O1L 103.1(2) . . ?
O1 V1 O1M 105.9(2) . . ?
O1L V1 O1M 75.80(18) . . ?
O1 V1 O1B 95.6(2) . . ?
O1L V1 O1B 92.5(2) . . ?
O1M V1 O1B 157.4(2) . . ?
O1 V1 O1A 93.7(2) . . ?
O1L V1 O1A 161.4(2) . . ?
O1M V1 O1A 92.1(2) . . ?
O1B V1 O1A 93.72(18) . . ?
O1 V1 O1N 168.3(2) . . ?
O1L V1 O1N 86.9(2) . . ?
O1M V1 O1N 82.2(2) . . ?
O1B V1 O1N 77.8(2) . . ?
O1A V1 O1N 77.3(2) . . ?
O1 V1 V6 106.28(15) . . ?
O1L V1 V6 37.92(14) . . ?
O1M V1 V6 37.99(13) . . ?
O1B V1 V6 128.66(15) . . ?
O1A V1 V6 129.30(15) . . ?
O1N V1 V6 85.29(15) . . ?
O1W V2 O1G 103.8(2) . . ?
O1W V2 O1I 101.0(2) . . ?
O1G V2 O1I 76.87(16) . . ?
O1W V2 O2B 92.7(2) . . ?
O1G V2 O2B 92.8(2) . . ?
O1I V2 O2B 164.4(2) . . ?
O1W V2 O2A 93.3(2) . . ?
O1G V2 O2A 160.6(2) . . ?
O1I V2 O2A 91.0(2) . . ?
O2B V2 O2A 95.51(18) . . ?
O1W V2 O1 169.79(19) . . ?
O1G V2 O1 84.06(18) . . ?
O1I V2 O1 87.00(17) . . ?
O2B V2 O1 80.27(18) . . ?
O2A V2 O1 80.10(19) . . ?
O1W V2 V3 105.59(16) . . ?
O1G V2 V3 37.76(13) . . ?
O1I V2 V3 39.11(13) . . ?
O2B V2 V3 129.72(16) . . ?
O2A V2 V3 128.59(15) . . ?
O1 V2 V3 84.62(11) . . ?
O2 V3 O1G 104.6(2) . . ?
O2 V3 O1I 103.5(2) . . ?
O1G V3 O1I 77.04(16) . . ?
O2 V3 O1D 94.0(2) . . ?
O1G V3 O1D 160.15(19) . . ?
O1I V3 O1D 92.13(18) . . ?
O2 V3 O1C 93.7(2) . . ?
O1G V3 O1C 92.65(19) . . ?
O1I V3 O1C 161.62(19) . . ?
O1D V3 O1C 92.96(17) . . ?
O2 V3 O1O 169.55(19) . . ?
O1G V3 O1O 83.66(18) . . ?
O1I V3 O1O 84.40(17) . . ?
O1D V3 O1O 78.70(18) . . ?
O1C V3 O1O 79.31(19) . . ?
O2 V3 V2 108.45(15) . . ?
O1G V3 V2 38.02(13) . . ?
O1I V3 V2 39.03(13) . . ?
O1D V3 V2 129.01(14) . . ?
O1C V3 V2 128.90(14) . . ?
O1O V3 V2 82.00(11) . . ?
O2W V4 O1K 103.2(2) . . ?
O2W V4 O1J 99.8(2) . . ?
O1K V4 O1J 76.77(18) . . ?
O2W V4 O2D 95.8(2) . . ?
O1K V4 O2D 92.8(2) . . ?
O1J V4 O2D 162.8(2) . . ?
O2W V4 O2C 94.3(2) . . ?
O1K V4 O2C 160.2(2) . . ?
O1J V4 O2C 91.25(19) . . ?
O2D V4 O2C 94.61(16) . . ?
O2W V4 O2 172.8(2) . . ?
O1K V4 O2 82.97(18) . . ?
O1J V4 O2 85.12(18) . . ?
O2D V4 O2 80.01(17) . . ?
O2C V4 O2 80.29(17) . . ?
O2W V4 V5 104.99(18) . . ?
O1K V4 V5 37.97(14) . . ?
O1J V4 V5 38.81(14) . . ?
O2D V4 V5 129.41(15) . . ?
O2C V4 V5 128.19(14) . . ?
O2 V4 V5 82.15(11) . . ?
O3 V5 O1K 105.3(2) . . ?
O3 V5 O1J 104.5(2) . . ?
O1K V5 O1J 76.98(17) . . ?
O3 V5 O1F 94.9(2) . . ?
O1K V5 O1F 158.4(2) . . ?
O1J V5 O1F 90.9(2) . . ?
O3 V5 O1E 94.8(2) . . ?
O1K V5 O1E 91.6(2) . . ?
O1J V5 O1E 159.6(2) . . ?
O1F V5 O1E 94.18(19) . . ?
O3 V5 O1P 168.9(2) . . ?
O1K V5 O1P 84.5(2) . . ?
O1J V5 O1P 82.4(2) . . ?
O1F V5 O1P 76.2(2) . . ?
O1E V5 O1P 79.6(2) . . ?
O3 V5 V4 108.92(15) . . ?
O1K V5 V4 38.44(14) . . ?
O1J V5 V4 38.55(13) . . ?
O1F V5 V4 127.29(17) . . ?
O1E V5 V4 128.12(17) . . ?
O1P V5 V4 81.90(16) . . ?
O3W V6 O1L 102.4(2) . . ?
O3W V6 O1M 100.5(2) . . ?
O1L V6 O1M 75.71(18) . . ?
O3W V6 O2E 92.9(2) . . ?
O1L V6 O2E 161.9(2) . . ?
O1M V6 O2E 92.1(2) . . ?
O3W V6 O2F 94.7(2) . . ?
O1L V6 O2F 93.4(2) . . ?
O1M V6 O2F 162.8(2) . . ?
O2E V6 O2F 95.0(2) . . ?
O3W V6 O3 170.6(2) . . ?
O1L V6 O3 85.92(19) . . ?
O1M V6 O3 85.72(19) . . ?
O2E V6 O3 79.8(2) . . ?
O2F V6 O3 80.2(2) . . ?
O3W V6 V1 106.75(19) . . ?
O1L V6 V1 37.90(13) . . ?
O1M V6 V1 37.92(14) . . ?
O2E V6 V1 128.05(15) . . ?
O2F V6 V1 129.24(15) . . ?
O3 V6 V1 82.51(11) . . ?
C1A O1A V1 127.6(5) . . ?
C1A O2A V2 139.4(5) . . ?
C1B O1B V1 127.7(5) . . ?
C1B O2B V2 142.6(5) . . ?
C1C O1C V3 129.5(4) . . ?
C1C O2C V4 140.8(4) . . ?
C1D O2D V4 142.0(5) . . ?
C1D O1D V3 130.2(5) . . ?
C1E O1E V5 125.7(5) . . ?
C1E O2E V6 143.5(5) . . ?
C1F O1F V5 131.8(6) . . ?
C1F O2F V6 139.4(6) . . ?
C1G O1G V3 127.8(5) . . ?
C1G O1G V2 127.7(5) . . ?
V3 O1G V2 104.2(2) . . ?
C1I O1I V2 128.8(5) . . ?
C1I O1I V3 129.1(5) . . ?
V2 O1I V3 101.86(19) . . ?
C1J O1J V4 131.0(5) . . ?
C1J O1J V5 126.2(5) . . ?
V4 O1J V5 102.64(19) . . ?
C1K O1K V5 122.7(6) . . ?
C1K O1K V4 130.3(6) . . ?
V5 O1K V4 103.6(2) . . ?
C1L O1L V6 127.6(5) . . ?
C1L O1L V1 128.2(5) . . ?
V6 O1L V1 104.2(2) . . ?
C1M O1M V1 128.7(5) . . ?
C1M O1M V6 127.2(5) . . ?
V1 O1M V6 104.1(2) . . ?
C1N O1N V1 126.6(6) . . ?
C1O O1O V3 130.3(4) . . ?
C1P O1P V5 137.8(15) . . ?
V1 O1 V2 131.1(2) . . ?
V3 O2 V4 132.2(2) . . ?
V5 O3 V6 129.9(2) . . ?
O2A C1A O1A 128.4(7) . . ?
O2A C1A C2A 116.7(8) . . ?
O1A C1A C2A 114.9(8) . . ?
C3A C2A C7A 117.1(8) . . ?
C3A C2A C1A 122.3(8) . . ?
C7A C2A C1A 120.4(8) . . ?
C2A C3A C4A 122.5(9) . . ?
C2A C3A H3A 118.7 . . ?
C4A C3A H3A 118.7 . . ?
C5A C4A C3A 120.0(9) . . ?
C5A C4A H4A 120.0 . . ?
C3A C4A H4A 120.0 . . ?
C4A C5A C6A 119.2(8) . . ?
C4A C5A H5A 120.4 . . ?
C6A C5A H5A 120.4 . . ?
C7A C6A C5A 119.3(9) . . ?
C7A C6A H6A 120.3 . . ?
C5A C6A H6A 120.3 . . ?
C6A C7A C2A 121.8(9) . . ?
C6A C7A H7A 119.1 . . ?
C2A C7A H7A 119.1 . . ?
O2B C1B O1B 125.8(7) . . ?
O2B C1B C2B 117.2(7) . . ?
O1B C1B C2B 116.9(7) . . ?
C3B C2B C7B 120.2(7) . . ?
C3B C2B C1B 119.5(8) . . ?
C7B C2B C1B 120.2(7) . . ?
C4B C3B C2B 116.3(9) . . ?
C4B C3B H3B 121.8 . . ?
C2B C3B H3B 121.8 . . ?
C5B C4B C3B 122.5(10) . . ?
C5B C4B H4B 118.8 . . ?
C3B C4B H4B 118.8 . . ?
C4B C5B C6B 122.4(9) . . ?
C4B C5B H5B 118.8 . . ?
C6B C5B H5B 118.8 . . ?
C5B C6B C7B 119.0(9) . . ?
C5B C6B H6B 120.5 . . ?
C7B C6B H6B 120.5 . . ?
C6B C7B C2B 119.5(8) . . ?
C6B C7B H7B 120.2 . . ?
C2B C7B H7B 120.2 . . ?
O2C C1C O1C 126.3(6) . . ?
O2C C1C C2C 118.5(7) . . ?
O1C C1C C2C 115.2(6) . . ?
C3C C2C C7C 120.4(7) . . ?
C3C C2C C1C 121.3(7) . . ?
C7C C2C C1C 118.3(7) . . ?
C4C C3C C2C 120.9(7) . . ?
C4C C3C H3C 119.6 . . ?
C2C C3C H3C 119.6 . . ?
C3C C4C C5C 120.1(8) . . ?
C3C C4C H4C 119.9 . . ?
C5C C4C H4C 119.9 . . ?
C4C C5C C6C 119.2(7) . . ?
C4C C5C H5C 120.4 . . ?
C6C C5C H5C 120.4 . . ?
C7C C6C C5C 120.6(8) . . ?
C7C C6C H6C 119.7 . . ?
C5C C6C H6C 119.7 . . ?
C6C C7C C2C 118.8(8) . . ?
C6C C7C H7C 120.6 . . ?
C2C C7C H7C 120.6 . . ?
O2D C1D O1D 124.9(7) . . ?
O2D C1D C2D 118.6(7) . . ?
O1D C1D C2D 116.3(7) . . ?
C3D C2D C7D 120.0(6) . . ?
C3D C2D C1D 121.6(7) . . ?
C7D C2D C1D 118.4(7) . . ?
C4D C3D C2D 119.6(7) . . ?
C4D C3D H3D 120.2 . . ?
C2D C3D H3D 120.2 . . ?
C3D C4D C5D 120.0(7) . . ?
C3D C4D H4D 120.0 . . ?
C5D C4D H4D 120.0 . . ?
C6D C5D C4D 120.4(7) . . ?
C6D C5D H5D 119.8 . . ?
C4D C5D H5D 119.8 . . ?
C5D C6D C7D 119.4(7) . . ?
C5D C6D H6D 120.3 . . ?
C7D C6D H6D 120.3 . . ?
C6D C7D C2D 120.5(7) . . ?
C6D C7D H7D 119.8 . . ?
C2D C7D H7D 119.8 . . ?
O2E C1E O1E 127.0(8) . . ?
O2E C1E C2E 117.4(8) . . ?
O1E C1E C2E 115.6(8) . . ?
C3E C2E C7E 121.5(8) . . ?
C3E C2E C1E 120.6(8) . . ?
C7E C2E C1E 117.8(8) . . ?
C2E C3E C4E 119.3(8) . . ?
C2E C3E H3E 120.4 . . ?
C4E C3E H3E 120.4 . . ?
C5E C4E C3E 118.3(9) . . ?
C5E C4E H4E 120.9 . . ?
C3E C4E H4E 120.9 . . ?
C4E C5E C6E 119.6(8) . . ?
C4E C5E H5E 120.2 . . ?
C6E C5E H5E 120.2 . . ?
C7E C6E C5E 121.3(10) . . ?
C7E C6E H6E 119.4 . . ?
C5E C6E H6E 119.4 . . ?
C6E C7E C2E 120.0(9) . . ?
C6E C7E H7E 120.0 . . ?
C2E C7E H7E 120.0 . . ?
O2F C1F O1F 125.0(8) . . ?
O2F C1F C2F 119.8(9) . . ?
O1F C1F C2F 115.1(9) . . ?
C3F C2F C7F 120.0 . . ?
C3F C2F C1F 119.8(6) . . ?
C7F C2F C1F 119.6(6) . . ?
C4F C3F C2F 120.0 . . ?
C4F C3F H3F 120.0 . . ?
C2F C3F H3F 120.0 . . ?
C3F C4F C5F 120.0 . . ?
C3F C4F H4F 120.0 . . ?
C5F C4F H4F 120.0 . . ?
C6F C5F C4F 120.0 . . ?
C6F C5F H5F 120.0 . . ?
C4F C5F H5F 120.0 . . ?
C5F C6F C7F 120.0 . . ?
C5F C6F H6F 120.0 . . ?
C7F C6F H6F 120.0 . . ?
C6F C7F C2F 120.0 . . ?
C6F C7F H7F 120.0 . . ?
C2F C7F H7F 120.0 . . ?
O1G C1G C2G 113.0(7) . . ?
O1G C1G H1G1 109.0 . . ?
C2G C1G H1G1 109.0 . . ?
O1G C1G H1G2 109.0 . . ?
C2G C1G H1G2 109.0 . . ?
H1G1 C1G H1G2 107.8 . . ?
C1G C2G C3G 109.1(9) . . ?
C1G C2G H2G1 109.9 . . ?
C3G C2G H2G1 109.9 . . ?
C1G C2G H2G2 109.9 . . ?
C3G C2G H2G2 109.9 . . ?
H2G1 C2G H2G2 108.3 . . ?
C2G C3G H3G1 109.5 . . ?
C2G C3G H3G2 109.5 . . ?
H3G1 C3G H3G2 109.5 . . ?
C2G C3G H3G3 109.5 . . ?
H3G1 C3G H3G3 109.5 . . ?
H3G2 C3G H3G3 109.5 . . ?
O1I C1I C2I 114.4(9) . . ?
O1I C1I H1I1 108.7 . . ?
C2I C1I H1I1 108.7 . . ?
O1I C1I H1I2 108.7 . . ?
C2I C1I H1I2 108.7 . . ?
H1I1 C1I H1I2 107.6 . . ?
C1I C2I C3I 110.4(10) . . ?
C1I C2I H2I1 109.6 . . ?
C3I C2I H2I1 109.6 . . ?
C1I C2I H2I2 109.6 . . ?
C3I C2I H2I2 109.6 . . ?
H2I1 C2I H2I2 108.1 . . ?
C2I C3I H3I1 109.5 . . ?
C2I C3I H3I2 109.5 . . ?
H3I1 C3I H3I2 109.5 . . ?
C2I C3I H3I3 109.5 . . ?
H3I1 C3I H3I3 109.5 . . ?
H3I2 C3I H3I3 109.5 . . ?
O1J C1J C2J 110.8(8) . . ?
O1J C1J H1J1 109.5 . . ?
C2J C1J H1J1 109.5 . . ?
O1J C1J H1J2 109.5 . . ?
C2J C1J H1J2 109.5 . . ?
H1J1 C1J H1J2 108.1 . . ?
C1J C2J C3J 114.6(11) . . ?
C1J C2J H2J1 108.6 . . ?
C3J C2J H2J1 108.6 . . ?
C1J C2J H2J2 108.6 . . ?
C3J C2J H2J2 108.6 . . ?
H2J1 C2J H2J2 107.6 . . ?
C2J C3J H3J1 109.5 . . ?
C2J C3J H3J2 109.5 . . ?
H3J1 C3J H3J2 109.5 . . ?
C2J C3J H3J3 109.5 . . ?
H3J1 C3J H3J3 109.5 . . ?
H3J2 C3J H3J3 109.5 . . ?
C2K C1K O1K 99.9(16) . . ?
C2K C1K H1K1 111.8 . . ?
O1K C1K H1K1 111.8 . . ?
C2K C1K H1K2 111.8 . . ?
O1K C1K H1K2 111.8 . . ?
H1K1 C1K H1K2 109.5 . . ?
C1K C2K C3K 97.7(14) . . ?
C1K C2K H2K1 112.2 . . ?
C3K C2K H2K1 112.2 . . ?
C1K C2K H2K2 112.2 . . ?
C3K C2K H2K2 112.2 . . ?
H2K1 C2K H2K2 109.8 . . ?
C2K C3K H3K1 109.5 . . ?
C2K C3K H3K2 109.5 . . ?
H3K1 C3K H3K2 109.5 . . ?
C2K C3K H3K3 109.5 . . ?
H3K1 C3K H3K3 109.5 . . ?
H3K2 C3K H3K3 109.5 . . ?
O1L C1L C2L 112.3(7) . . ?
O1L C1L H1L1 109.2 . . ?
C2L C1L H1L1 109.2 . . ?
O1L C1L H1L2 109.2 . . ?
C2L C1L H1L2 109.2 . . ?
H1L1 C1L H1L2 107.9 . . ?
C1L C2L C3L 110.1(9) . . ?
C1L C2L H2L1 109.6 . . ?
C3L C2L H2L1 109.6 . . ?
C1L C2L H2L2 109.6 . . ?
C3L C2L H2L2 109.6 . . ?
H2L1 C2L H2L2 108.1 . . ?
C2L C3L H3L1 109.5 . . ?
C2L C3L H3L2 109.5 . . ?
H3L1 C3L H3L2 109.5 . . ?
C2L C3L H3L3 109.5 . . ?
H3L1 C3L H3L3 109.5 . . ?
H3L2 C3L H3L3 109.5 . . ?
C2M C1M O1M 110.5(13) . . ?
C2M C1M H1M1 109.6 . . ?
O1M C1M H1M1 109.6 . . ?
C2M C1M H1M2 109.6 . . ?
O1M C1M H1M2 109.6 . . ?
H1M1 C1M H1M2 108.1 . . ?
C1M C2M C3M 92.0(12) . . ?
C1M C2M H2M1 113.3 . . ?
C3M C2M H2M1 113.3 . . ?
C1M C2M H2M2 113.3 . . ?
C3M C2M H2M2 113.3 . . ?
H2M1 C2M H2M2 110.6 . . ?
C2M C3M H3M1 109.5 . . ?
C2M C3M H3M2 109.5 . . ?
H3M1 C3M H3M2 109.5 . . ?
C2M C3M H3M3 109.5 . . ?
H3M1 C3M H3M3 109.5 . . ?
H3M2 C3M H3M3 109.5 . . ?
C2N C1N O1N 113.3(14) . . ?
C2N C1N H1N1 108.9 . . ?
O1N C1N H1N1 108.9 . . ?
C2N C1N H1N2 108.9 . . ?
O1N C1N H1N2 108.9 . . ?
H1N1 C1N H1N2 107.7 . . ?
C1N C2N C3N 104.6(14) . . ?
C1N C2N H2N1 110.8 . . ?
C3N C2N H2N1 110.8 . . ?
C1N C2N H2N2 110.8 . . ?
C3N C2N H2N2 110.8 . . ?
H2N1 C2N H2N2 108.9 . . ?
C2N C3N H3N1 109.5 . . ?
C2N C3N H3N2 109.5 . . ?
H3N1 C3N H3N2 109.5 . . ?
C2N C3N H3N3 109.5 . . ?
H3N1 C3N H3N3 109.5 . . ?
H3N2 C3N H3N3 109.5 . . ?
C2O C1O O1O 111.8(8) . . ?
C2O C1O H1O1 109.3 . . ?
O1O C1O H1O1 109.3 . . ?
C2O C1O H1O2 109.3 . . ?
O1O C1O H1O2 109.3 . . ?
H1O1 C1O H1O2 107.9 . . ?
C1O C2O C3O 106.3(8) . . ?
C1O C2O H2O1 110.5 . . ?
C3O C2O H2O1 110.5 . . ?
C1O C2O H2O2 110.5 . . ?
C3O C2O H2O2 110.5 . . ?
H2O1 C2O H2O2 108.7 . . ?
C2O C3O H3O1 109.5 . . ?
C2O C3O H3O2 109.5 . . ?
H3O1 C3O H3O2 109.5 . . ?
C2O C3O H3O3 109.5 . . ?
H3O1 C3O H3O3 109.5 . . ?
H3O2 C3O H3O3 109.5 . . ?
O1P C1P C2P 137(3) . . ?
O1P C1P H1P1 103.0 . . ?
C2P C1P H1P1 103.0 . . ?
O1P C1P H1P2 103.0 . . ?
C2P C1P H1P2 103.0 . . ?
H1P1 C1P H1P2 105.1 . . ?
C1P C2P C3P 97.3(16) . . ?
C1P C2P H2P1 112.3 . . ?
C3P C2P H2P1 112.3 . . ?
C1P C2P H2P2 112.3 . . ?
C3P C2P H2P2 112.3 . . ?
H2P1 C2P H2P2 109.9 . . ?
C2P C3P H3P1 109.5 . . ?
C2P C3P H3P2 109.5 . . ?
H3P1 C3P H3P2 109.5 . . ?
C2P C3P H3P3 109.5 . . ?
H3P1 C3P H3P3 109.5 . . ?
H3P2 C3P H3P3 109.5 . . ?
C2S C1S O1S 131(3) . . ?
C2S C1S H1S1 104.6 . . ?
O1S C1S H1S1 104.6 . . ?
C2S C1S H1S2 104.6 . . ?
O1S C1S H1S2 104.6 . . ?
H1S1 C1S H1S2 105.7 . . ?
C1S C2S C3S 118(3) . . ?
C1S C2S H2S1 107.8 . . ?
C3S C2S H2S1 107.8 . . ?
C1S C2S H2S2 107.8 . . ?
C3S C2S H2S2 107.8 . . ?
H2S1 C2S H2S2 107.2 . . ?
C2S C3S H3S1 109.5 . . ?
C2S C3S H3S2 109.5 . . ?
H3S1 C3S H3S2 109.5 . . ?
C2S C3S H3S3 109.5 . . ?
H3S1 C3S H3S3 109.5 . . ?
H3S2 C3S H3S3 109.5 . . ?

loop_
_geom_bond_atom_site_label_1
_geom_bond_atom_site_label_2
_geom_bond_distance
_geom_bond_site_symmetry_2
_geom_bond_publ_flag
V1 O1 1.623(4) . ?
V1 O1L 1.960(5) . ?
V1 O1M 1.961(5) . ?
V1 O1B 2.009(5) . ?
V1 O1A 2.021(5) . ?
V1 O1N 2.272(5) . ?
V1 V6 3.0943(16) . ?
V2 O1W 1.617(4) . ?
V2 O1G 1.957(5) . ?
V2 O1I 1.982(4) . ?
V2 O2B 2.006(5) . ?
V2 O2A 2.031(5) . ?
V2 O1 2.254(4) . ?
V2 V3 3.0806(16) . ?
V3 O2 1.613(4) . ?
V3 O1G 1.946(5) . ?
V3 O1I 1.986(5) . ?
V3 O1D 1.998(5) . ?
V3 O1C 2.009(5) . ?
V3 O1O 2.254(4) . ?
V4 O2W 1.617(4) . ?
V4 O1K 1.971(5) . ?
V4 O1J 1.968(5) . ?
V4 O2D 2.021(5) . ?
V4 O2C 2.036(5) . ?
V4 O2 2.248(4) . ?
V4 V5 3.081(2) . ?
V5 O3 1.624(4) . ?
V5 O1K 1.950(5) . ?
V5 O1J 1.979(5) . ?
V5 O1F 1.994(6) . ?
V5 O1E 2.036(5) . ?
V5 O1P 2.287(6) . ?
V6 O3W 1.606(5) . ?
V6 O1L 1.961(5) . ?
V6 O1M 1.964(5) . ?
V6 O2E 1.998(5) . ?
V6 O2F 2.040(6) . ?
V6 O3 2.283(5) . ?
O1A C1A 1.283(9) . ?
O2A C1A 1.239(9) . ?
O1B C1B 1.265(9) . ?
O2B C1B 1.254(9) . ?
O1C C1C 1.280(8) . ?
O2C C1C 1.261(8) . ?
O2D C1D 1.226(8) . ?
O1D C1D 1.279(8) . ?
O1E C1E 1.278(10) . ?
O2E C1E 1.257(10) . ?
O1F C1F 1.259(11) . ?
O2F C1F 1.265(10) . ?
O1G C1G 1.460(9) . ?
O1I C1I 1.380(9) . ?
O1J C1J 1.418(8) . ?
O1K C1K 1.478(15) . ?
O1L C1L 1.430(8) . ?
O1M C1M 1.426(12) . ?
O1N C1N 1.438(14) . ?
O1O C1O 1.484(10) . ?
O1P C1P 1.22(2) . ?
C1A C2A 1.508(11) . ?
C2A C3A 1.369(11) . ?
C2A C7A 1.408(11) . ?
C3A C4A 1.372(11) . ?
C3A H3A 0.9300 . ?
C4A C5A 1.357(12) . ?
C4A H4A 0.9300 . ?
C5A C6A 1.428(13) . ?
C5A H5A 0.9300 . ?
C6A C7A 1.346(11) . ?
C6A H6A 0.9300 . ?
C7A H7A 0.9300 . ?
C1B C2B 1.495(10) . ?
C2B C3B 1.414(11) . ?
C2B C7B 1.409(11) . ?
C3B C4B 1.408(12) . ?
C3B H3B 0.9300 . ?
C4B C5B 1.326(13) . ?
C4B H4B 0.9300 . ?
C5B C6B 1.359(13) . ?
C5B H5B 0.9300 . ?
C6B C7B 1.399(11) . ?
C6B H6B 0.9300 . ?
C7B H7B 0.9300 . ?
C1C C2C 1.510(9) . ?
C2C C3C 1.349(9) . ?
C2C C7C 1.412(10) . ?
C3C C4C 1.352(10) . ?
C3C H3C 0.9300 . ?
C4C C5C 1.374(10) . ?
C4C H4C 0.9300 . ?
C5C C6C 1.406(11) . ?
C5C H5C 0.9300 . ?
C6C C7C 1.337(10) . ?
C6C H6C 0.9300 . ?
C7C H7C 0.9300 . ?
C1D C2D 1.489(9) . ?
C2D C3D 1.382(10) . ?
C2D C7D 1.386(9) . ?
C3D C4D 1.390(10) . ?
C3D H3D 0.9300 . ?
C4D C5D 1.390(10) . ?
C4D H4D 0.9300 . ?
C5D C6D 1.377(10) . ?
C5D H5D 0.9300 . ?
C6D C7D 1.391(10) . ?
C6D H6D 0.9300 . ?
C7D H7D 0.9300 . ?
C1E C2E 1.491(10) . ?
C2E C3E 1.358(10) . ?
C2E C7E 1.381(12) . ?
C3E C4E 1.462(11) . ?
C3E H3E 0.9300 . ?
C4E C5E 1.377(12) . ?
C4E H4E 0.9300 . ?
C5E C6E 1.413(13) . ?
C5E H5E 0.9300 . ?
C6E C7E 1.354(11) . ?
C6E H6E 0.9300 . ?
C7E H7E 0.9300 . ?
C1F C2F 1.484(9) . ?
C2F C3F 1.3900 . ?
C2F C7F 1.3900 . ?
C3F C4F 1.3900 . ?
C3F H3F 0.9300 . ?
C4F C5F 1.3900 . ?
C4F H4F 0.9300 . ?
C5F C6F 1.3900 . ?
C5F H5F 0.9300 . ?
C6F C7F 1.3900 . ?
C6F H6F 0.9300 . ?
C7F H7F 0.9300 . ?
C1G C2G 1.465(9) . ?
C1G H1G1 0.9700 . ?
C1G H1G2 0.9700 . ?
C2G C3G 1.563(10) . ?
C2G H2G1 0.9700 . ?
C2G H2G2 0.9700 . ?
C3G H3G1 0.9600 . ?
C3G H3G2 0.9600 . ?
C3G H3G3 0.9600 . ?
C1I C2I 1.414(11) . ?
C1I H1I1 0.9700 . ?
C1I H1I2 0.9700 . ?
C2I C3I 1.572(11) . ?
C2I H2I1 0.9700 . ?
C2I H2I2 0.9700 . ?
C3I H3I1 0.9600 . ?
C3I H3I2 0.9600 . ?
C3I H3I3 0.9600 . ?
C1J C2J 1.469(11) . ?
C1J H1J1 0.9700 . ?
C1J H1J2 0.9700 . ?
C2J C3J 1.483(11) . ?
C2J H2J1 0.9700 . ?
C2J H2J2 0.9700 . ?
C3J H3J1 0.9600 . ?
C3J H3J2 0.9600 . ?
C3J H3J3 0.9600 . ?
C1K C2K 1.378(14) . ?
C1K H1K1 0.9700 . ?
C1K H1K2 0.9700 . ?
C2K C3K 1.624(15) . ?
C2K H2K1 0.9700 . ?
C2K H2K2 0.9700 . ?
C3K H3K1 0.9600 . ?
C3K H3K2 0.9600 . ?
C3K H3K3 0.9600 . ?
C1L C2L 1.483(10) . ?
C1L H1L1 0.9700 . ?
C1L H1L2 0.9700 . ?
C2L C3L 1.509(10) . ?
C2L H2L1 0.9700 . ?
C2L H2L2 0.9700 . ?
C3L H3L1 0.9600 . ?
C3L H3L2 0.9600 . ?
C3L H3L3 0.9600 . ?
C1M C2M 1.397(13) . ?
C1M H1M1 0.9700 . ?
C1M H1M2 0.9700 . ?
C2M C3M 1.695(14) . ?
C2M H2M1 0.9700 . ?
C2M H2M2 0.9700 . ?
C3M H3M1 0.9600 . ?
C3M H3M2 0.9600 . ?
C3M H3M3 0.9600 . ?
C1N C2N 1.404(13) . ?
C1N H1N1 0.9700 . ?
C1N H1N2 0.9700 . ?
C2N C3N 1.621(14) . ?
C2N H2N1 0.9700 . ?
C2N H2N2 0.9700 . ?
C3N H3N1 0.9600 . ?
C3N H3N2 0.9600 . ?
C3N H3N3 0.9600 . ?
C1O C2O 1.431(9) . ?
C1O H1O1 0.9700 . ?
C1O H1O2 0.9700 . ?
C2O C3O 1.612(10) . ?
C2O H2O1 0.9700 . ?
C2O H2O2 0.9700 . ?
C3O H3O1 0.9600 . ?
C3O H3O2 0.9600 . ?
C3O H3O3 0.9600 . ?
C1P C2P 1.440(15) . ?
C1P H1P1 0.9700 . ?
C1P H1P2 0.9700 . ?
C2P C3P 1.656(15) . ?
C2P H2P1 0.9700 . ?
C2P H2P2 0.9700 . ?
C3P H3P1 0.9600 . ?
C3P H3P2 0.9600 . ?
C3P H3P3 0.9600 . ?
O1S C1S 1.50(3) . ?
C1S C2S 1.34(3) . ?
C1S H1S1 0.9700 . ?
C1S H1S2 0.9700 . ?
C2S C3S 1.40(3) . ?
C2S H2S1 0.9700 . ?
C2S H2S2 0.9700 . ?
C3S H3S1 0.9600 . ?
C3S H3S2 0.9600 . ?
C3S H3S3 0.9600 . ?

loop_
_geom_torsion_atom_site_label_1
_geom_torsion_atom_site_label_2
_geom_torsion_atom_site_label_3
_geom_torsion_atom_site_label_4
_geom_torsion
_geom_torsion_site_symmetry_1
_geom_torsion_site_symmetry_2
_geom_torsion_site_symmetry_3
_geom_torsion_site_symmetry_4
_geom_torsion_publ_flag
O1W V2 V3 O2 177.1(3) . . . . ?
O1G V2 V3 O2 -90.3(3) . . . . ?
O1I V2 V3 O2 88.9(3) . . . . ?
O2B V2 V3 O2 -75.6(3) . . . . ?
O2A V2 V3 O2 69.8(3) . . . . ?
O1 V2 V3 O2 -3.0(2) . . . . ?
O1W V2 V3 O1G -92.6(3) . . . . ?
O1I V2 V3 O1G 179.1(3) . . . . ?
O2B V2 V3 O1G 14.6(3) . . . . ?
O2A V2 V3 O1G 160.0(3) . . . . ?
O1 V2 V3 O1G 87.3(2) . . . . ?
O1W V2 V3 O1I 88.3(3) . . . . ?
O1G V2 V3 O1I -179.1(3) . . . . ?
O2B V2 V3 O1I -164.5(3) . . . . ?
O2A V2 V3 O1I -19.1(3) . . . . ?
O1 V2 V3 O1I -91.9(2) . . . . ?
O1W V2 V3 O1D 65.7(3) . . . . ?
O1G V2 V3 O1D 158.3(3) . . . . ?
O1I V2 V3 O1D -22.6(3) . . . . ?
O2B V2 V3 O1D 173.0(3) . . . . ?
O2A V2 V3 O1D -41.7(3) . . . . ?
O1 V2 V3 O1D -114.4(2) . . . . ?
O1W V2 V3 O1C -71.9(3) . . . . ?
O1G V2 V3 O1C 20.7(3) . . . . ?
O1I V2 V3 O1C -160.2(3) . . . . ?
O2B V2 V3 O1C 35.3(3) . . . . ?
O2A V2 V3 O1C -179.3(3) . . . . ?
O1 V2 V3 O1C 107.9(2) . . . . ?
O1W V2 V3 O1O -2.7(2) . . . . ?
O1G V2 V3 O1O 89.9(2) . . . . ?
O1I V2 V3 O1O -91.0(2) . . . . ?
O2B V2 V3 O1O 104.6(2) . . . . ?
O2A V2 V3 O1O -110.0(2) . . . . ?
O1 V2 V3 O1O 177.18(18) . . . . ?
O2W V4 V5 O3 -176.7(3) . . . . ?
O1K V4 V5 O3 91.0(3) . . . . ?
O1J V4 V5 O3 -89.6(3) . . . . ?
O2D V4 V5 O3 72.5(3) . . . . ?
O2C V4 V5 O3 -68.7(3) . . . . ?
O2 V4 V5 O3 2.4(2) . . . . ?
O2W V4 V5 O1K 92.3(3) . . . . ?
O1J V4 V5 O1K 179.4(3) . . . . ?
O2D V4 V5 O1K -18.5(3) . . . . ?
O2C V4 V5 O1K -159.7(3) . . . . ?
O2 V4 V5 O1K -88.6(3) . . . . ?
O2W V4 V5 O1J -87.1(3) . . . . ?
O1K V4 V5 O1J -179.4(3) . . . . ?
O2D V4 V5 O1J 162.1(3) . . . . ?
O2C V4 V5 O1J 21.0(3) . . . . ?
O2 V4 V5 O1J 92.0(3) . . . . ?
O2W V4 V5 O1F -64.8(3) . . . . ?
O1K V4 V5 O1F -157.1(3) . . . . ?
O1J V4 V5 O1F 22.3(3) . . . . ?
O2D V4 V5 O1F -175.6(3) . . . . ?
O2C V4 V5 O1F 43.3(3) . . . . ?
O2 V4 V5 O1F 114.3(2) . . . . ?
O2W V4 V5 O1E 70.8(3) . . . . ?
O1K V4 V5 O1E -21.5(3) . . . . ?
O1J V4 V5 O1E 157.9(3) . . . . ?
O2D V4 V5 O1E -40.0(3) . . . . ?
O2C V4 V5 O1E 178.8(3) . . . . ?
O2 V4 V5 O1E -110.1(2) . . . . ?
O2W V4 V5 O1P 0.9(2) . . . . ?
O1K V4 V5 O1P -91.4(3) . . . . ?
O1J V4 V5 O1P 88.0(3) . . . . ?
O2D V4 V5 O1P -109.9(2) . . . . ?
O2C V4 V5 O1P 109.0(2) . . . . ?
O2 V4 V5 O1P 180.0(2) . . . . ?
O1 V1 V6 O3W -179.3(3) . . . . ?
O1L V1 V6 O3W -88.7(3) . . . . ?
O1M V1 V6 O3W 85.6(3) . . . . ?
O1B V1 V6 O3W -68.0(3) . . . . ?
O1A V1 V6 O3W 71.7(3) . . . . ?
O1N V1 V6 O3W 2.3(3) . . . . ?
O1 V1 V6 O1L -90.5(3) . . . . ?
O1M V1 V6 O1L 174.3(3) . . . . ?
O1B V1 V6 O1L 20.7(3) . . . . ?
O1A V1 V6 O1L 160.4(3) . . . . ?
O1N V1 V6 O1L 91.0(3) . . . . ?
O1 V1 V6 O1M 95.1(3) . . . . ?
O1L V1 V6 O1M -174.3(3) . . . . ?
O1B V1 V6 O1M -153.6(3) . . . . ?
O1A V1 V6 O1M -13.9(3) . . . . ?
O1N V1 V6 O1M -83.3(3) . . . . ?
O1 V1 V6 O2E 73.2(3) . . . . ?
O1L V1 V6 O2E 163.7(3) . . . . ?
O1M V1 V6 O2E -21.9(3) . . . . ?
O1B V1 V6 O2E -175.5(3) . . . . ?
O1A V1 V6 O2E -35.9(3) . . . . ?
O1N V1 V6 O2E -105.3(3) . . . . ?
O1 V1 V6 O2F -68.4(3) . . . . ?
O1L V1 V6 O2F 22.1(3) . . . . ?
O1M V1 V6 O2F -163.5(3) . . . . ?
O1B V1 V6 O2F 42.9(3) . . . . ?
O1A V1 V6 O2F -177.5(3) . . . . ?
O1N V1 V6 O2F 113.2(3) . . . . ?
O1 V1 V6 O3 2.4(2) . . . . ?
O1L V1 V6 O3 93.0(3) . . . . ?
O1M V1 V6 O3 -92.7(3) . . . . ?
O1B V1 V6 O3 113.7(2) . . . . ?
O1A V1 V6 O3 -106.6(2) . . . . ?
O1N V1 V6 O3 -176.0(2) . . . . ?
O1 V1 O1A C1A 10.1(6) . . . . ?
O1L V1 O1A C1A 164.9(6) . . . . ?
O1M V1 O1A C1A 116.1(6) . . . . ?
O1B V1 O1A C1A -85.8(6) . . . . ?
O1N V1 O1A C1A -162.4(6) . . . . ?
V6 V1 O1A C1A 124.7(5) . . . . ?
O1W V2 O2A C1A 153.0(8) . . . . ?
O1G V2 O2A C1A -55.1(11) . . . . ?
O1I V2 O2A C1A -105.9(8) . . . . ?
O2B V2 O2A C1A 60.0(8) . . . . ?
O1 V2 O2A C1A -19.1(8) . . . . ?
V3 V2 O2A C1A -94.0(8) . . . . ?
O1 V1 O1B C1B -9.7(6) . . . . ?
O1L V1 O1B C1B -113.1(6) . . . . ?
O1M V1 O1B C1B -171.0(6) . . . . ?
O1A V1 O1B C1B 84.4(6) . . . . ?
O1N V1 O1B C1B 160.6(6) . . . . ?
V6 V1 O1B C1B -125.7(6) . . . . ?
O1W V2 O2B C1B -161.4(8) . . . . ?
O1G V2 O2B C1B 94.6(8) . . . . ?
O1I V2 O2B C1B 46.7(13) . . . . ?
O2A V2 O2B C1B -67.8(8) . . . . ?
O1 V2 O2B C1B 11.1(8) . . . . ?
V3 V2 O2B C1B 85.7(8) . . . . ?
O2 V3 O1C C1C -16.8(6) . . . . ?
O1G V3 O1C C1C -121.7(6) . . . . ?
O1I V3 O1C C1C -176.7(6) . . . . ?
O1D V3 O1C C1C 77.4(6) . . . . ?
O1O V3 O1C C1C 155.3(6) . . . . ?
V2 V3 O1C C1C -134.2(5) . . . . ?
O2W V4 O2C C1C -158.3(7) . . . . ?
O1K V4 O2C C1C 49.6(10) . . . . ?
O1J V4 O2C C1C 101.7(7) . . . . ?
O2D V4 O2C C1C -62.2(7) . . . . ?
O2 V4 O2C C1C 16.8(7) . . . . ?
V5 V4 O2C C1C 88.7(7) . . . . ?
O2W V4 O2D C1D 155.0(8) . . . . ?
O1K V4 O2D C1D -101.5(8) . . . . ?
O1J V4 O2D C1D -49.5(12) . . . . ?
O2C V4 O2D C1D 60.1(8) . . . . ?
O2 V4 O2D C1D -19.1(8) . . . . ?
V5 V4 O2D C1D -90.2(8) . . . . ?
O2 V3 O1D C1D 7.8(6) . . . . ?
O1G V3 O1D C1D 167.6(6) . . . . ?
O1I V3 O1D C1D 111.5(6) . . . . ?
O1C V3 O1D C1D -86.1(6) . . . . ?
O1O V3 O1D C1D -164.6(6) . . . . ?
V2 V3 O1D C1D 125.5(5) . . . . ?
O3 V5 O1E C1E 19.3(6) . . . . ?
O1K V5 O1E C1E 124.8(6) . . . . ?
O1J V5 O1E C1E -179.8(6) . . . . ?
O1F V5 O1E C1E -75.9(6) . . . . ?
O1P V5 O1E C1E -151.0(6) . . . . ?
V4 V5 O1E C1E 138.0(5) . . . . ?
O3W V6 O2E C1E 168.0(9) . . . . ?
O1L V6 O2E C1E -44.4(13) . . . . ?
O1M V6 O2E C1E -91.4(9) . . . . ?
O2F V6 O2E C1E 73.0(9) . . . . ?
O3 V6 O2E C1E -6.1(9) . . . . ?
V1 V6 O2E C1E -78.1(9) . . . . ?
O3 V5 O1F C1F -5.8(7) . . . . ?
O1K V5 O1F C1F -165.4(6) . . . . ?
O1J V5 O1F C1F -110.4(7) . . . . ?
O1E V5 O1F C1F 89.4(7) . . . . ?
O1P V5 O1F C1F 167.6(7) . . . . ?
V4 V5 O1F C1F -124.1(6) . . . . ?
O3W V6 O2F C1F -143.8(8) . . . . ?
O1L V6 O2F C1F 113.5(8) . . . . ?
O1M V6 O2F C1F 63.9(12) . . . . ?
O2E V6 O2F C1F -50.5(8) . . . . ?
O3 V6 O2F C1F 28.2(8) . . . . ?
V1 V6 O2F C1F 100.1(8) . . . . ?
O2 V3 O1G C1G -84.6(6) . . . . ?
O1I V3 O1G C1G 174.6(6) . . . . ?
O1D V3 O1G C1G 116.3(7) . . . . ?
O1C V3 O1G C1G 10.0(6) . . . . ?
O1O V3 O1G C1G 88.9(6) . . . . ?
V2 V3 O1G C1G 174.0(7) . . . . ?
O2 V3 O1G V2 101.4(2) . . . . ?
O1I V3 O1G V2 0.57(17) . . . . ?
O1D V3 O1G V2 -57.8(6) . . . . ?
O1C V3 O1G V2 -164.0(2) . . . . ?
O1O V3 O1G V2 -85.1(2) . . . . ?
O1W V2 O1G C1G -76.3(6) . . . . ?
O1I V2 O1G C1G -174.6(6) . . . . ?
O2B V2 O1G C1G 17.2(6) . . . . ?
O2A V2 O1G C1G 132.7(7) . . . . ?
O1 V2 O1G C1G 97.1(6) . . . . ?
V3 V2 O1G C1G -174.0(7) . . . . ?
O1W V2 O1G V3 97.7(3) . . . . ?
O1I V2 O1G V3 -0.57(17) . . . . ?
O2B V2 O1G V3 -168.8(2) . . . . ?
O2A V2 O1G V3 -53.3(7) . . . . ?
O1 V2 O1G V3 -88.9(2) . . . . ?
O1W V2 O1I C1I 73.5(7) . . . . ?
O1G V2 O1I C1I 175.4(7) . . . . ?
O2B V2 O1I C1I -135.0(9) . . . . ?
O2A V2 O1I C1I -20.0(7) . . . . ?
O1 V2 O1I C1I -100.0(7) . . . . ?
V3 V2 O1I C1I 174.8(8) . . . . ?
O1W V2 O1I V3 -101.3(2) . . . . ?
O1G V2 O1I V3 0.56(17) . . . . ?
O2B V2 O1I V3 50.2(8) . . . . ?
O2A V2 O1I V3 165.2(2) . . . . ?
O1 V2 O1I V3 85.2(2) . . . . ?
O2 V3 O1I C1I 82.5(7) . . . . ?
O1G V3 O1I C1I -175.3(8) . . . . ?
O1D V3 O1I C1I -12.1(7) . . . . ?
O1C V3 O1I C1I -118.2(8) . . . . ?
O1O V3 O1I C1I -90.6(7) . . . . ?
V2 V3 O1I C1I -174.8(8) . . . . ?
O2 V3 O1I V2 -102.7(2) . . . . ?
O1G V3 O1I V2 -0.56(17) . . . . ?
O1D V3 O1I V2 162.6(2) . . . . ?
O1C V3 O1I V2 56.6(7) . . . . ?
O1O V3 O1I V2 84.2(2) . . . . ?
O2W V4 O1J C1J -82.8(7) . . . . ?
O1K V4 O1J C1J 175.8(7) . . . . ?
O2D V4 O1J C1J 121.9(8) . . . . ?
O2C V4 O1J C1J 11.8(7) . . . . ?
O2 V4 O1J C1J 91.9(7) . . . . ?
V5 V4 O1J C1J 175.4(8) . . . . ?
O2W V4 O1J V5 101.7(2) . . . . ?
O1K V4 O1J V5 0.38(19) . . . . ?
O2D V4 O1J V5 -53.6(7) . . . . ?
O2C V4 O1J V5 -163.7(2) . . . . ?
O2 V4 O1J V5 -83.5(2) . . . . ?
O3 V5 O1J C1J -73.4(6) . . . . ?
O1K V5 O1J C1J -176.1(7) . . . . ?
O1F V5 O1J C1J 21.9(6) . . . . ?
O1E V5 O1J C1J 126.3(7) . . . . ?
O1P V5 O1J C1J 97.8(6) . . . . ?
V4 V5 O1J C1J -175.7(7) . . . . ?
O3 V5 O1J V4 102.3(2) . . . . ?
O1K V5 O1J V4 -0.39(19) . . . . ?
O1F V5 O1J V4 -162.4(2) . . . . ?
O1E V5 O1J V4 -58.0(6) . . . . ?
O1P V5 O1J V4 -86.5(2) . . . . ?
O3 V5 O1K C1K 59.8(9) . . . . ?
O1J V5 O1K C1K 161.5(9) . . . . ?
O1F V5 O1K C1K -141.4(9) . . . . ?
O1E V5 O1K C1K -35.7(8) . . . . ?
O1P V5 O1K C1K -115.0(8) . . . . ?
V4 V5 O1K C1K 161.1(9) . . . . ?
O3 V5 O1K V4 -101.3(2) . . . . ?
O1J V5 O1K V4 0.39(19) . . . . ?
O1F V5 O1K V4 57.5(6) . . . . ?
O1E V5 O1K V4 163.2(2) . . . . ?
O1P V5 O1K V4 83.9(2) . . . . ?
O2W V4 O1K C1K 103.4(10) . . . . ?
O1J V4 O1K C1K -159.4(10) . . . . ?
O2D V4 O1K C1K 6.8(10) . . . . ?
O2C V4 O1K C1K -105.3(11) . . . . ?
O2 V4 O1K C1K -72.8(10) . . . . ?
V5 V4 O1K C1K -159.0(11) . . . . ?
O2W V4 O1K V5 -97.6(3) . . . . ?
O1J V4 O1K V5 -0.39(19) . . . . ?
O2D V4 O1K V5 165.8(2) . . . . ?
O2C V4 O1K V5 53.7(7) . . . . ?
O2 V4 O1K V5 86.2(2) . . . . ?
O3W V6 O1L C1L -77.2(6) . . . . ?
O1M V6 O1L C1L -175.1(7) . . . . ?
O2E V6 O1L C1L 136.0(7) . . . . ?
O2F V6 O1L C1L 18.4(6) . . . . ?
O3 V6 O1L C1L 98.3(6) . . . . ?
V1 V6 O1L C1L -178.6(7) . . . . ?
O3W V6 O1L V1 101.4(3) . . . . ?
O1M V6 O1L V1 3.6(2) . . . . ?
O2E V6 O1L V1 -45.4(8) . . . . ?
O2F V6 O1L V1 -163.0(2) . . . . ?
O3 V6 O1L V1 -83.0(2) . . . . ?
O1 V1 O1L C1L -81.6(6) . . . . ?
O1M V1 O1L C1L 175.0(7) . . . . ?
O1B V1 O1L C1L 14.7(6) . . . . ?
O1A V1 O1L C1L 124.2(7) . . . . ?
O1N V1 O1L C1L 92.3(6) . . . . ?
V6 V1 O1L C1L 178.6(7) . . . . ?
O1 V1 O1L V6 99.8(3) . . . . ?
O1M V1 O1L V6 -3.6(2) . . . . ?
O1B V1 O1L V6 -163.9(2) . . . . ?
O1A V1 O1L V6 -54.4(8) . . . . ?
O1N V1 O1L V6 -86.3(2) . . . . ?
O1 V1 O1M C1M 86.9(9) . . . . ?
O1L V1 O1M C1M -173.3(9) . . . . ?
O1B V1 O1M C1M -112.5(9) . . . . ?
O1A V1 O1M C1M -7.6(9) . . . . ?
O1N V1 O1M C1M -84.5(9) . . . . ?
V6 V1 O1M C1M -176.8(10) . . . . ?
O1 V1 O1M V6 -96.3(3) . . . . ?
O1L V1 O1M V6 3.6(2) . . . . ?
O1B V1 O1M V6 64.3(6) . . . . ?
O1A V1 O1M V6 169.2(2) . . . . ?
O1N V1 O1M V6 92.4(3) . . . . ?
O3W V6 O1M C1M 73.1(9) . . . . ?
O1L V6 O1M C1M 173.3(9) . . . . ?
O2E V6 O1M C1M -20.2(8) . . . . ?
O2F V6 O1M C1M -135.0(10) . . . . ?
O3 V6 O1M C1M -99.8(8) . . . . ?
V1 V6 O1M C1M 176.9(9) . . . . ?
O3W V6 O1M V1 -103.8(3) . . . . ?
O1L V6 O1M V1 -3.6(2) . . . . ?
O2E V6 O1M V1 162.9(3) . . . . ?
O2F V6 O1M V1 48.1(9) . . . . ?
O3 V6 O1M V1 83.3(2) . . . . ?
O1 V1 O1N C1N 16.2(17) . . . . ?
O1L V1 O1N C1N -133.3(10) . . . . ?
O1M V1 O1N C1N 150.6(10) . . . . ?
O1B V1 O1N C1N -40.0(9) . . . . ?
O1A V1 O1N C1N 56.7(10) . . . . ?
V6 V1 O1N C1N -171.3(10) . . . . ?
O2 V3 O1O C1O 15.0(15) . . . . ?
O1G V3 O1O C1O -127.7(6) . . . . ?
O1I V3 O1O C1O 154.8(6) . . . . ?
O1D V3 O1O C1O 61.5(6) . . . . ?
O1C V3 O1O C1O -33.8(6) . . . . ?
V2 V3 O1O C1O -166.0(6) . . . . ?
O3 V5 O1P C1P -100(3) . . . . ?
O1K V5 O1P C1P 53(2) . . . . ?
O1J V5 O1P C1P 130(2) . . . . ?
O1F V5 O1P C1P -137(2) . . . . ?
O1E V5 O1P C1P -40(2) . . . . ?
V4 V5 O1P C1P 91(2) . . . . ?
O1L V1 O1 V2 139.2(3) . . . . ?
O1M V1 O1 V2 -142.1(3) . . . . ?
O1B V1 O1 V2 45.3(3) . . . . ?
O1A V1 O1 V2 -48.8(3) . . . . ?
O1N V1 O1 V2 -9.5(14) . . . . ?
V6 V1 O1 V2 178.3(2) . . . . ?
O1W V2 O1 V1 1.7(15) . . . . ?
O1G V2 O1 V1 -139.5(4) . . . . ?
O1I V2 O1 V1 143.4(3) . . . . ?
O2B V2 O1 V1 -45.5(3) . . . . ?
O2A V2 O1 V1 51.9(3) . . . . ?
V3 V2 O1 V1 -177.4(3) . . . . ?
O1G V3 O2 V4 142.6(3) . . . . ?
O1I V3 O2 V4 -137.5(3) . . . . ?
O1D V3 O2 V4 -44.3(3) . . . . ?
O1C V3 O2 V4 48.9(3) . . . . ?
O1O V3 O2 V4 1.1(14) . . . . ?
V2 V3 O2 V4 -177.8(2) . . . . ?
O2W V4 O2 V3 -6.9(19) . . . . ?
O1K V4 O2 V3 141.9(4) . . . . ?
O1J V4 O2 V3 -140.8(3) . . . . ?
O2D V4 O2 V3 47.8(3) . . . . ?
O2C V4 O2 V3 -48.7(3) . . . . ?
V5 V4 O2 V3 -179.8(3) . . . . ?
O1K V5 O3 V6 -143.9(3) . . . . ?
O1J V5 O3 V6 135.9(3) . . . . ?
O1F V5 O3 V6 43.7(4) . . . . ?
O1E V5 O3 V6 -50.9(3) . . . . ?
O1P V5 O3 V6 8.2(15) . . . . ?
V4 V5 O3 V6 175.9(2) . . . . ?
O3W V6 O3 V5 7.6(16) . . . . ?
O1L V6 O3 V5 -144.6(4) . . . . ?
O1M V6 O3 V5 139.5(4) . . . . ?
O2E V6 O3 V5 46.5(3) . . . . ?
O2F V6 O3 V5 -50.4(3) . . . . ?
V1 V6 O3 V5 177.5(3) . . . . ?
V2 O2A C1A O1A -6.5(13) . . . . ?
V2 O2A C1A C2A 173.0(5) . . . . ?
V1 O1A C1A O2A 16.4(11) . . . . ?
V1 O1A C1A C2A -163.0(5) . . . . ?
O2A C1A C2A C3A -173.6(8) . . . . ?
O1A C1A C2A C3A 5.9(11) . . . . ?
O2A C1A C2A C7A 1.2(11) . . . . ?
O1A C1A C2A C7A -179.3(7) . . . . ?
C7A C2A C3A C4A 1.5(13) . . . . ?
C1A C2A C3A C4A 176.5(8) . . . . ?
C2A C3A C4A C5A 0.8(14) . . . . ?
C3A C4A C5A C6A -2.8(14) . . . . ?
C4A C5A C6A C7A 2.5(13) . . . . ?
C5A C6A C7A C2A -0.1(13) . . . . ?
C3A C2A C7A C6A -1.8(12) . . . . ?
C1A C2A C7A C6A -176.9(7) . . . . ?
V2 O2B C1B O1B 14.7(13) . . . . ?
V2 O2B C1B C2B -169.4(6) . . . . ?
V1 O1B C1B O2B -18.4(11) . . . . ?
V1 O1B C1B C2B 165.7(5) . . . . ?
O2B C1B C2B C3B -177.5(8) . . . . ?
O1B C1B C2B C3B -1.3(11) . . . . ?
O2B C1B C2B C7B 3.9(11) . . . . ?
O1B C1B C2B C7B -179.8(7) . . . . ?
C7B C2B C3B C4B -1.9(14) . . . . ?
C1B C2B C3B C4B 179.6(9) . . . . ?
C2B C3B C4B C5B 3.8(17) . . . . ?
C3B C4B C5B C6B -3(2) . . . . ?
C4B C5B C6B C7B 0.3(17) . . . . ?
C5B C6B C7B C2B 1.5(14) . . . . ?
C3B C2B C7B C6B -0.6(13) . . . . ?
C1B C2B C7B C6B 177.9(8) . . . . ?
V4 O2C C1C O1C 2.1(12) . . . . ?
V4 O2C C1C C2C -178.3(4) . . . . ?
V3 O1C C1C O2C -6.1(11) . . . . ?
V3 O1C C1C C2C 174.3(4) . . . . ?
O2C C1C C2C C3C -177.2(7) . . . . ?
O1C C1C C2C C3C 2.4(10) . . . . ?
O2C C1C C2C C7C 0.7(10) . . . . ?
O1C C1C C2C C7C -179.7(6) . . . . ?
C7C C2C C3C C4C -0.6(11) . . . . ?
C1C C2C C3C C4C 177.3(7) . . . . ?
C2C C3C C4C C5C -1.3(12) . . . . ?
C3C C4C C5C C6C 3.1(13) . . . . ?
C4C C5C C6C C7C -2.9(13) . . . . ?
C5C C6C C7C C2C 0.9(12) . . . . ?
C3C C2C C7C C6C 0.8(11) . . . . ?
C1C C2C C7C C6C -177.2(7) . . . . ?
V4 O2D C1D O1D -4.1(13) . . . . ?
V4 O2D C1D C2D -179.6(5) . . . . ?
V3 O1D C1D O2D 15.4(10) . . . . ?
V3 O1D C1D C2D -169.0(4) . . . . ?
O2D C1D C2D C3D 174.3(7) . . . . ?
O1D C1D C2D C3D -1.6(10) . . . . ?
O2D C1D C2D C7D -5.7(10) . . . . ?
O1D C1D C2D C7D 178.4(6) . . . . ?
C7D C2D C3D C4D 2.4(11) . . . . ?
C1D C2D C3D C4D -177.6(6) . . . . ?
C2D C3D C4D C5D -2.5(11) . . . . ?
C3D C4D C5D C6D -0.1(12) . . . . ?
C4D C5D C6D C7D 2.8(11) . . . . ?
C5D C6D C7D C2D -2.9(11) . . . . ?
C3D C2D C7D C6D 0.3(11) . . . . ?
C1D C2D C7D C6D -179.7(6) . . . . ?
V6 O2E C1E O1E -17.2(15) . . . . ?
V6 O2E C1E C2E 164.0(6) . . . . ?
V5 O1E C1E O2E 11.2(11) . . . . ?
V5 O1E C1E C2E -170.0(5) . . . . ?
O2E C1E C2E C3E -178.6(8) . . . . ?
O1E C1E C2E C3E 2.5(11) . . . . ?
O2E C1E C2E C7E 1.2(12) . . . . ?
O1E C1E C2E C7E -177.7(8) . . . . ?
C7E C2E C3E C4E -1.9(13) . . . . ?
C1E C2E C3E C4E 177.9(7) . . . . ?
C2E C3E C4E C5E 2.6(13) . . . . ?
C3E C4E C5E C6E -2.3(15) . . . . ?
C4E C5E C6E C7E 1.5(17) . . . . ?
C5E C6E C7E C2E -0.8(17) . . . . ?
C3E C2E C7E C6E 1.0(15) . . . . ?
C1E C2E C7E C6E -178.8(9) . . . . ?
V6 O2F C1F O1F -5.3(13) . . . . ?
V6 O2F C1F C2F 171.5(5) . . . . ?
V5 O1F C1F O2F -14.4(12) . . . . ?
V5 O1F C1F C2F 168.7(5) . . . . ?
O2F C1F C2F C3F -5.9(10) . . . . ?
O1F C1F C2F C3F 171.3(6) . . . . ?
O2F C1F C2F C7F -176.7(6) . . . . ?
O1F C1F C2F C7F 0.5(9) . . . . ?
C7F C2F C3F C4F 0.0 . . . . ?
C1F C2F C3F C4F -170.8(7) . . . . ?
C2F C3F C4F C5F 0.0 . . . . ?
C3F C4F C5F C6F 0.0 . . . . ?
C4F C5F C6F C7F 0.0 . . . . ?
C5F C6F C7F C2F 0.0 . . . . ?
C3F C2F C7F C6F 0.0 . . . . ?
C1F C2F C7F C6F 170.8(7) . . . . ?
V3 O1G C1G C2G -95.2(8) . . . . ?
V2 O1G C1G C2G 77.4(9) . . . . ?
O1G C1G C2G C3G 178.5(8) . . . . ?
V2 O1I C1I C2I -77.5(10) . . . . ?
V3 O1I C1I C2I 95.9(9) . . . . ?
O1I C1I C2I C3I -176.3(8) . . . . ?
V4 O1J C1J C2J -96.4(10) . . . . ?
V5 O1J C1J C2J 78.1(10) . . . . ?
O1J C1J C2J C3J 179.6(11) . . . . ?
V5 O1K C1K C2K 117.7(12) . . . . ?
V4 O1K C1K C2K -86.7(14) . . . . ?
O1K C1K C2K C3K 172.9(14) . . . . ?
V6 O1L C1L C2L 73.9(9) . . . . ?
V1 O1L C1L C2L -104.4(8) . . . . ?
O1L C1L C2L C3L -179.9(8) . . . . ?
V1 O1M C1M C2M -88.3(13) . . . . ?
V6 O1M C1M C2M 95.6(13) . . . . ?
O1M C1M C2M C3M -179.0(12) . . . . ?
V1 O1N C1N C2N -118.9(13) . . . . ?
O1N C1N C2N C3N -171.9(14) . . . . ?
V3 O1O C1O C2O -107.7(8) . . . . ?
O1O C1O C2O C3O -166.7(7) . . . . ?
V5 O1P C1P C2P 142(3) . . . . ?
O1P C1P C2P C3P -167(4) . . . . ?
O1S C1S C2S C3S 45(5) . . . . ?
